data_4128108
loop_
_publ_author_name
'Elcheikh Mahmoud, Mahmoud'
'Audi, Hassib'
'Assoud, Abdeljalil'
'Ghaddar, Tarek H.'
'Hmadeh, Mohamad'

_publ_section_title
;
 Metal-Organic Framework Photocatalyst Incorporating
 Bis(4'-(4-carboxyphenyl)-terpyridine)ruthenium(II) for
 Visible-Light-Driven Carbon Dioxide Reduction.
;
_journal_issue 17
_journal_name_full 'Journal of the American Chemical Society'
_journal_page_first 7115
_journal_page_last 7121
_journal_paper_doi 10.1021/jacs.9b01920
_journal_volume 141
_journal_year 2019
_chemical_formula_moiety 'C288 H192 N36 O72 Ru6 Zr6.xH2O'
_chemical_formula_sum 'C288 H192 N36 O72 Ru6 Zr6'
_chemical_formula_weight 6462.50
_space_group_crystal_system monoclinic
_space_group_IT_number 15
_space_group_name_Hall '-C 2yc'
_space_group_name_H-M_alt 'C 1 2/c 1'
_symmetry_space_group_name_Hall '-C 2yc'
_symmetry_space_group_name_H-M 'C 1 2/c 1'
_atom_sites_solution_hydrogens geom
_audit_creation_method SHELXL-2016
_cell_angle_alpha 90
_cell_angle_beta 95.3350(10)
_cell_angle_gamma 90
_cell_formula_units_Z 4
_cell_length_a 52.5621(8)
_cell_length_b 23.1563(4)
_cell_length_c 23.8286(4)
_cell_measurement_reflns_used 2432
_cell_measurement_temperature 296(2)
_cell_measurement_theta_max 30.0
_cell_measurement_theta_min 1.5
_cell_volume 28877.2(8)
_computing_cell_refinement 'SMART, 'Bruker APEX II'
_computing_data_collection 'Bruker Kappa APEX II'
_computing_data_reduction 'SAINT, 'Bruker APEX II'
_computing_molecular_graphics Mercury
_computing_structure_refinement 'SHELXL-2014 (Sheldrick, 2016)'
_computing_structure_solution 'SHELXL-2014 (Sheldrick, 2016)'
_diffrn_ambient_temperature 296(2)
_diffrn_measured_fraction_theta_full 1.000
_diffrn_measured_fraction_theta_max 1.000
_diffrn_measurement_device_type 'BRUKER SMART APEX II'
_diffrn_measurement_method 'Omega and phi scan'
_diffrn_radiation_monochromator graphite
_diffrn_radiation_source 'fine-focus sealed tube'
_diffrn_radiation_type MoK\a
_diffrn_radiation_wavelength 0.71073
_diffrn_reflns_av_R_equivalents 0.1040
_diffrn_reflns_av_unetI/netI 0.1925
_diffrn_reflns_Laue_measured_fraction_full 1.000
_diffrn_reflns_Laue_measured_fraction_max 1.000
_diffrn_reflns_limit_h_max 69
_diffrn_reflns_limit_h_min -69
_diffrn_reflns_limit_k_max 30
_diffrn_reflns_limit_k_min -30
_diffrn_reflns_limit_l_max 31
_diffrn_reflns_limit_l_min 0
_diffrn_reflns_number 68270
_diffrn_reflns_point_group_measured_fraction_full 1.000
_diffrn_reflns_point_group_measured_fraction_max 1.000
_diffrn_reflns_theta_full 25.242
_diffrn_reflns_theta_max 28.000
_diffrn_reflns_theta_min 0.778
_diffrn_standards_decay_% 0
_diffrn_standards_interval_time 3
_diffrn_standards_number 3
_exptl_absorpt_coefficient_mu 0.598
_exptl_absorpt_correction_T_max 0.745986
_exptl_absorpt_correction_T_min 0.645100
_exptl_absorpt_correction_type multi-scan
_exptl_absorpt_process_details SADABS
_exptl_crystal_colour red
_exptl_crystal_density_diffrn 1.486
_exptl_crystal_description Block
_exptl_crystal_F_000 13008
_exptl_crystal_size_max 0.150
_exptl_crystal_size_mid 0.110
_exptl_crystal_size_min 0.040
_refine_diff_density_max 1.032
_refine_diff_density_min -0.692
_refine_diff_density_rms 0.117
_refine_ls_extinction_method none
_refine_ls_goodness_of_fit_ref 1.022
_refine_ls_hydrogen_treatment constr
_refine_ls_matrix_type full
_refine_ls_number_parameters 1838
_refine_ls_number_reflns 34855
_refine_ls_number_restraints 0
_refine_ls_restrained_S_all 1.022
_refine_ls_R_factor_all 0.2229
_refine_ls_R_factor_gt 0.0725
_refine_ls_shift/su_max 0.002
_refine_ls_shift/su_mean 0.000
_refine_ls_structure_factor_coef Fsqd
_refine_ls_weighting_details 'w=1/[\s^2^(Fo^2^)+(0.0504P)^2^] where P=(Fo^2^+2Fc^2^)/3'
_refine_ls_weighting_scheme calc
_refine_ls_wR_factor_gt 0.1558
_refine_ls_wR_factor_ref 0.1791
_reflns_Friedel_coverage 0.000
_reflns_number_gt 10834
_reflns_number_total 34855
_reflns_threshold_expression 'I > 2\s(I)'
_cod_data_source_file ja9b01920_si_001.cif
_cod_data_source_block mk15-47-final_sqd
_cod_database_code 4128108
_shelx_space_group_comment
;
The symmetry employed for this shelxl refinement is uniquely defined
by the following loop, which should always be used as a source of
symmetry information in preference to the above space-group names.
They are only intended as comments.
;
_shelx_estimated_absorpt_t_min 0.916
_shelx_estimated_absorpt_t_max 0.976

loop_
_space_group_symop_operation_xyz
'x, y, z'
'-x, y, -z+1/2'
'x+1/2, y+1/2, z'
'-x+1/2, y+1/2, -z+1/2'
'-x, -y, -z'
'x, -y, z-1/2'
'-x+1/2, -y+1/2, -z'
'x+1/2, -y+1/2, z-1/2'

loop_
_atom_site_label
_atom_site_type_symbol
_atom_site_fract_x
_atom_site_fract_y
_atom_site_fract_z
_atom_site_U_iso_or_equiv
_atom_site_adp_type
_atom_site_occupancy
_atom_site_site_symmetry_order
_atom_site_calc_flag
_atom_site_refinement_flags_posn
_atom_site_refinement_flags_adp
_atom_site_refinement_flags_occupancy
Ru1A Ru 0.500000 0.64210(4) 0.750000 0.0634(3) Uani 1 2 d S T P
Ru1B Ru 0.000000 0.66902(4) 0.750000 0.0542(3) Uani 1 2 d S T P
Zr1A Zr 0.25036(2) 0.60663(3) 0.75877(3) 0.0495(2) Uani 1 1 d . . .
O1A O 0.28721(8) 0.5653(2) 0.72489(18) 0.0589(14) Uani 1 1 d . . .
O2A O 0.29095(8) 0.6281(2) 0.79276(19) 0.0614(14) Uani 1 1 d . . .
O3A O 0.21215(8) 0.6507(2) 0.72601(18) 0.0613(14) Uani 1 1 d . . .
O4A O 0.21111(8) 0.5819(2) 0.78717(19) 0.0568(13) Uani 1 1 d . . .
O5A O 0.26054(11) 0.6648(3) 0.7006(3) 0.0781(18) Uani 1 1 d . . .
O6A O 0.25829(8) 0.5401(3) 0.8157(2) 0.0663(16) Uani 1 1 d . . .
O7A O 0.24668(9) 0.6687(2) 0.8203(2) 0.0660(15) Uani 1 1 d . . .
O8A O 0.23639(8) 0.5504(2) 0.6959(2) 0.0642(15) Uani 1 1 d . . .
O23A O 0.26672(10) 0.7152(3) 0.6286(3) 0.130(3) Uani 1 1 d . . .
O24A O 0.26272(11) 0.4587(3) 0.8610(3) 0.133(3) Uani 1 1 d . . .
O25A O 0.23060(9) 0.7277(3) 0.8820(2) 0.0951(19) Uani 1 1 d . . .
O26A O 0.23592(9) 0.4994(3) 0.6184(2) 0.099(2) Uani 1 1 d . . .
N1A N 0.46198(10) 0.6375(3) 0.7439(2) 0.0555(16) Uani 1 1 d . . .
N2A N 0.49170(9) 0.7063(3) 0.8053(2) 0.0650(18) Uani 1 1 d . . .
N3A N 0.49306(10) 0.5773(3) 0.6898(2) 0.0606(17) Uani 1 1 d . . .
N1B N 0.03790(9) 0.6660(2) 0.7563(2) 0.0468(15) Uani 1 1 d . . .
N2B N 0.00828(9) 0.7304(2) 0.69213(19) 0.0498(15) Uani 1 1 d . . .
N3B N 0.00708(10) 0.6079(3) 0.8127(3) 0.0724(19) Uani 1 1 d . . .
C1A C 0.30150(12) 0.5973(3) 0.7578(3) 0.052(2) Uani 1 1 d . . .
C2A C 0.37090(11) 0.6320(3) 0.7974(3) 0.060(2) Uani 1 1 d . . .
H2A H 0.380785 0.649846 0.826907 0.072 Uiso 1 1 calc R U .
C3A C 0.34447(11) 0.6260(3) 0.7994(3) 0.056(2) Uani 1 1 d . . .
H3A H 0.336780 0.641128 0.829803 0.067 Uiso 1 1 calc R U .
C4A C 0.32970(11) 0.5980(3) 0.7570(3) 0.0437(18) Uani 1 1 d . . .
C5A C 0.34108(11) 0.5750(3) 0.7119(3) 0.0506(19) Uani 1 1 d . . .
H5A H 0.331118 0.555743 0.683517 0.061 Uiso 1 1 calc R U .
C6A C 0.36695(11) 0.5804(3) 0.7085(3) 0.0488(19) Uani 1 1 d . . .
H6A H 0.374277 0.563787 0.678361 0.059 Uiso 1 1 calc R U .
C7A C 0.38252(12) 0.6106(3) 0.7498(3) 0.0490(19) Uani 1 1 d . . .
C8A C 0.44919(11) 0.6716(3) 0.7782(3) 0.0513(19) Uani 1 1 d . . .
C9A C 0.42305(12) 0.6633(3) 0.7791(3) 0.059(2) Uani 1 1 d . . .
H9A H 0.413947 0.686703 0.801854 0.070 Uiso 1 1 calc R U .
C10A C 0.41017(12) 0.6204(3) 0.7463(3) 0.051(2) Uani 1 1 d . . .
C11A C 0.42411(11) 0.5885(3) 0.7123(3) 0.0494(19) Uani 1 1 d . . .
H11A H 0.415864 0.560363 0.689465 0.059 Uiso 1 1 calc R U .
C12A C 0.45000(12) 0.5963(3) 0.7104(3) 0.0524(19) Uani 1 1 d . . .
C13A C 0.46744(11) 0.5629(4) 0.6781(3) 0.068(2) Uani 1 1 d . . .
C14A C 0.46010(14) 0.5186(4) 0.6422(3) 0.085(3) Uani 1 1 d . . .
H14A H 0.442861 0.509834 0.634526 0.102 Uiso 1 1 calc R U .
C15A C 0.47792(16) 0.4874(4) 0.6176(4) 0.125(4) Uani 1 1 d . . .
H15A H 0.473023 0.457449 0.592954 0.150 Uiso 1 1 calc R U .
C16A C 0.50283(17) 0.5005(5) 0.6296(4) 0.118(4) Uani 1 1 d . . .
H16A H 0.515286 0.479185 0.613538 0.141 Uiso 1 1 calc R U .
C17A C 0.50971(14) 0.5447(5) 0.6650(4) 0.101(3) Uani 1 1 d . . .
H17A H 0.527017 0.552841 0.672501 0.122 Uiso 1 1 calc R U .
C18A C 0.50797(14) 0.7468(4) 0.8305(4) 0.084(3) Uani 1 1 d . . .
H18A H 0.525284 0.744127 0.825688 0.101 Uiso 1 1 calc R U .
C19A C 0.49985(16) 0.7910(4) 0.8623(4) 0.089(3) Uani 1 1 d . . .
H19A H 0.511665 0.816469 0.880177 0.107 Uiso 1 1 calc R U .
C20A C 0.47396(15) 0.7980(4) 0.8681(4) 0.100(3) Uani 1 1 d . . .
H20A H 0.468175 0.827881 0.889610 0.120 Uiso 1 1 calc R U .
C21A C 0.45696(14) 0.7589(4) 0.8407(4) 0.083(3) Uani 1 1 d . . .
H21A H 0.439500 0.762903 0.843226 0.100 Uiso 1 1 calc R U .
C22A C 0.46605(12) 0.7143(3) 0.8098(3) 0.060(2) Uani 1 1 d . . .
C1B C 0.19926(12) 0.6194(3) 0.7555(3) 0.055(2) Uani 1 1 d . . .
C2B C 0.17131(11) 0.6253(3) 0.7551(3) 0.0462(18) Uani 1 1 d . . .
C3B C 0.15872(12) 0.6685(3) 0.7240(3) 0.068(2) Uani 1 1 d . . .
H3B H 0.167904 0.693414 0.702817 0.082 Uiso 1 1 calc R U .
C4B C 0.13270(12) 0.6753(3) 0.7238(3) 0.066(2) Uani 1 1 d . . .
H4B H 0.124711 0.704789 0.702374 0.079 Uiso 1 1 calc R U .
C5B C 0.11789(11) 0.6394(3) 0.7547(3) 0.0476(18) Uani 1 1 d . . .
C6B C 0.13130(11) 0.5975(3) 0.7873(3) 0.056(2) Uani 1 1 d . . .
H6B H 0.122393 0.573422 0.809829 0.067 Uiso 1 1 calc R U .
C7B C 0.15709(12) 0.5904(3) 0.7871(3) 0.0548(19) Uani 1 1 d . . .
H7B H 0.165230 0.561460 0.808992 0.066 Uiso 1 1 calc R U .
C8B C 0.08987(11) 0.6491(3) 0.7549(3) 0.0470(19) Uani 1 1 d . . .
C9B C 0.07680(11) 0.6898(3) 0.7204(3) 0.0512(19) Uani 1 1 d . . .
H9B H 0.085742 0.711999 0.696354 0.061 Uiso 1 1 calc R U .
C10B C 0.05094(12) 0.6978(3) 0.7211(3) 0.0470(18) Uani 1 1 d . . .
C11B C 0.04964(11) 0.6263(3) 0.7921(3) 0.055(2) Uani 1 1 d . . .
C12B C 0.07581(12) 0.6180(3) 0.7918(3) 0.063(2) Uani 1 1 d . . .
H12B H 0.084087 0.591516 0.816529 0.075 Uiso 1 1 calc R U .
C13B C 0.04237(14) 0.7756(4) 0.6487(3) 0.079(3) Uani 1 1 d . . .
H13B H 0.059719 0.779138 0.644483 0.095 Uiso 1 1 calc R U .
C14B C 0.02487(17) 0.8098(4) 0.6171(4) 0.100(3) Uani 1 1 d . . .
H14B H 0.030434 0.836438 0.591680 0.120 Uiso 1 1 calc R U .
C15B C -0.00019(16) 0.8046(4) 0.6232(4) 0.099(3) Uani 1 1 d . . .
H15B H -0.012077 0.827723 0.602419 0.118 Uiso 1 1 calc R U .
C16B C -0.00798(15) 0.7646(4) 0.6606(3) 0.076(3) Uani 1 1 d . . .
H16B H -0.025368 0.761035 0.664243 0.091 Uiso 1 1 calc R U .
C17B C 0.03422(12) 0.7369(3) 0.6859(3) 0.056(2) Uani 1 1 d . . .
C18B C -0.00958(15) 0.5793(5) 0.8422(4) 0.123(4) Uani 1 1 d . . .
H18B H -0.026843 0.587307 0.833664 0.147 Uiso 1 1 calc R U .
C19B C -0.00330(17) 0.5393(5) 0.8839(6) 0.188(7) Uani 1 1 d . . .
H19B H -0.015618 0.523131 0.904737 0.226 Uiso 1 1 calc R U .
C20B C 0.02223(18) 0.5244(5) 0.8934(5) 0.159(5) Uani 1 1 d . . .
H20B H 0.027561 0.495797 0.919289 0.191 Uiso 1 1 calc R U .
C21B C 0.03996(16) 0.5538(4) 0.8627(4) 0.121(4) Uani 1 1 d . . .
H21B H 0.057227 0.544679 0.868714 0.145 Uiso 1 1 calc R U .
C22B C 0.03219(12) 0.5950(3) 0.8246(3) 0.068(2) Uani 1 1 d . . .
C23A C 0.2617(3) 0.6817(7) 0.6677(6) 0.197(9) Uani 1 1 d . . .
H23A H 0.252328 0.654681 0.645489 0.236 Uiso 1 1 calc R U .
C24A C 0.26008(18) 0.4887(5) 0.8186(5) 0.101(3) Uani 1 1 d . . .
H24A H 0.259383 0.469081 0.784461 0.121 Uiso 1 1 calc R U .
C25A C 0.2328(2) 0.6949(6) 0.8435(5) 0.167(6) Uani 1 1 d . . .
H25A H 0.216562 0.688621 0.825603 0.200 Uiso 1 1 calc R U .
C26A C 0.24313(19) 0.5225(6) 0.6613(5) 0.146(6) Uani 1 1 d . . .
H26A H 0.260477 0.515073 0.669399 0.175 Uiso 1 1 calc R U .
Ru2A Ru 0.16723(2) 0.38860(2) 0.49797(2) 0.04455(18) Uani 1 1 d . . .
Ru2B Ru 0.66732(2) 0.37772(2) 0.49603(2) 0.04973(19) Uani 1 1 d . . .
Zr2B Zr 0.41676(2) 0.37037(4) 0.48390(3) 0.0725(3) Uani 1 1 d . . .
Zr2C Zr -0.08179(2) 0.36597(4) 0.51828(4) 0.0804(3) Uani 1 1 d . . .
O1B O 0.45687(9) 0.4035(3) 0.5150(2) 0.0902(19) Uani 1 1 d . . .
O2B O 0.45388(9) 0.3398(3) 0.4508(2) 0.0912(19) Uani 1 1 d . . .
O3B O 0.37695(9) 0.4019(2) 0.4535(2) 0.0842(17) Uani 1 1 d . . .
O4B O 0.38004(9) 0.3334(2) 0.5161(2) 0.0768(16) Uani 1 1 d . . .
O5B O 0.42183(14) 0.4368(4) 0.4292(4) 0.124(3) Uani 1 1 d . . .
O6B O 0.41105(11) 0.4287(3) 0.5483(3) 0.099(2) Uani 1 1 d . . .
O7B O 0.40590(9) 0.3093(3) 0.4227(2) 0.0800(18) Uani 1 1 d . . .
O8B O 0.42957(10) 0.3075(3) 0.5416(3) 0.085(2) Uani 1 1 d . . .
O45D O 0.43350(15) 0.4998(4) 0.3708(4) 0.146(3) Uani 1 1 d . . .
O46D O 0.39741(15) 0.2277(4) 0.3822(4) 0.173(4) Uani 1 1 d . . .
O47D O 0.40042(11) 0.4965(3) 0.6061(3) 0.128(3) Uani 1 1 d . . .
O48D O 0.43474(10) 0.2629(3) 0.6215(3) 0.100(2) Uani 1 1 d . . .
O1C O -0.04169(9) 0.4013(3) 0.5422(3) 0.100(2) Uani 1 1 d . . .
O2C O 0.87874(9) 0.4011(3) 0.4891(2) 0.0854(18) Uani 1 1 d . . .
O3C O 0.88164(9) 0.3349(2) 0.5564(2) 0.0811(17) Uani 1 1 d . . .
O4C O -0.04488(9) 0.3303(2) 0.4842(2) 0.097(2) Uani 1 1 d . . .
O5C O -0.08649(12) 0.4300(3) 0.5771(3) 0.105(2) Uani 1 1 d . . .
O6C O -0.06859(13) 0.3085(4) 0.5789(4) 0.114(3) Uani 1 1 d . . .
O7C O -0.09562(10) 0.3032(3) 0.4626(3) 0.108(2) Uani 1 1 d . . .
O8C O -0.07650(15) 0.4229(5) 0.4569(3) 0.119(4) Uani 1 1 d . . .
N1C N 0.12960(9) 0.3887(2) 0.4946(2) 0.0414(14) Uani 1 1 d . . .
N2C N 0.15784(9) 0.3320(2) 0.4332(2) 0.0416(13) Uani 1 1 d . . .
N3C N 0.17608(9) 0.3246(2) 0.5543(2) 0.0481(15) Uani 1 1 d . . .
N4C N 0.20453(9) 0.3850(2) 0.4973(2) 0.0437(15) Uani 1 1 d . . .
N5C N 0.17334(9) 0.4543(2) 0.44230(19) 0.0379(13) Uani 1 1 d . . .
N6C N 0.16152(9) 0.4441(2) 0.5638(2) 0.0436(14) Uani 1 1 d . . .
N1D N 0.67538(9) 0.4514(2) 0.4542(2) 0.0474(15) Uani 1 1 d . . .
N2D N 0.70514(10) 0.3763(2) 0.5034(2) 0.0477(15) Uani 1 1 d . . .
N3D N 0.67415(9) 0.3027(2) 0.5406(2) 0.0498(15) Uani 1 1 d . . .
N4D N 0.62965(9) 0.3790(2) 0.4892(2) 0.0454(15) Uani 1 1 d . . .
N5D N 0.66058(9) 0.4224(2) 0.5673(2) 0.0523(15) Uani 1 1 d . . .
N6D N 0.65916(9) 0.3334(2) 0.4211(2) 0.0475(15) Uani 1 1 d . . .
C6C C 0.17375(12) 0.3031(3) 0.4022(3) 0.053(2) Uani 1 1 d . . .
H6C H 0.191206 0.309853 0.408889 0.063 Uiso 1 1 calc R U .
C7C C 0.16543(13) 0.2639(3) 0.3609(3) 0.059(2) Uani 1 1 d . . .
H7C H 0.177106 0.244433 0.340810 0.071 Uiso 1 1 calc R U .
C8C C 0.13960(14) 0.2540(3) 0.3499(3) 0.072(2) Uani 1 1 d . . .
H8C H 0.133450 0.227811 0.322277 0.086 Uiso 1 1 calc R U .
C9C C 0.12286(13) 0.2846(3) 0.3815(3) 0.061(2) Uani 1 1 d . . .
H9C H 0.105326 0.279036 0.374565 0.073 Uiso 1 1 calc R U .
C10C C 0.13192(11) 0.3218(3) 0.4219(3) 0.0423(17) Uani 1 1 d . . .
C11C C 0.11549(11) 0.3547(3) 0.4573(3) 0.0466(18) Uani 1 1 d . . .
C12C C 0.08966(12) 0.3523(3) 0.4572(3) 0.057(2) Uani 1 1 d . . .
H12C H 0.080262 0.329215 0.430854 0.068 Uiso 1 1 calc R U .
C13C C 0.07706(13) 0.3839(3) 0.4960(3) 0.057(2) Uani 1 1 d . . .
C14C C 0.09183(12) 0.4196(3) 0.5331(3) 0.059(2) Uani 1 1 d . . .
H14C H 0.084044 0.442846 0.558332 0.071 Uiso 1 1 calc R U .
C15C C 0.11816(12) 0.4204(3) 0.5323(3) 0.0476(18) Uani 1 1 d . . .
C16C C 0.04900(12) 0.3810(3) 0.4981(3) 0.064(2) Uani 1 1 d . . .
C17C C 0.03513(12) 0.3330(3) 0.4762(3) 0.076(2) Uani 1 1 d . . .
H17C H 0.043505 0.303113 0.459387 0.091 Uiso 1 1 calc R U .
C18C C 0.00925(13) 0.3300(3) 0.4794(3) 0.074(2) Uani 1 1 d . . .
H18C H 0.000239 0.298670 0.463275 0.089 Uiso 1 1 calc R U .
C19C C -0.00362(12) 0.3715(3) 0.5055(3) 0.062(2) Uani 1 1 d . . .
C20C C 0.01018(12) 0.4186(4) 0.5274(4) 0.102(3) Uani 1 1 d . . .
H20C H 0.001728 0.447972 0.544765 0.123 Uiso 1 1 calc R U .
C21C C 0.03572(14) 0.4229(4) 0.5242(4) 0.103(3) Uani 1 1 d . . .
H21C H 0.044460 0.454732 0.540026 0.124 Uiso 1 1 calc R U .
C22C C -0.03106(15) 0.3682(4) 0.5103(4) 0.088(3) Uani 1 1 d . . .
C23C C 0.17917(12) 0.4702(3) 0.5998(3) 0.064(2) Uani 1 1 d . . .
H23C H 0.196345 0.463872 0.595515 0.076 Uiso 1 1 calc R U .
C24C C 0.17308(16) 0.5054(4) 0.6421(4) 0.094(3) Uani 1 1 d . . .
H24C H 0.185867 0.522124 0.666466 0.112 Uiso 1 1 calc R U .
C25C C 0.14832(15) 0.5159(4) 0.6484(4) 0.101(3) Uani 1 1 d . . .
H25C H 0.143745 0.540933 0.676275 0.122 Uiso 1 1 calc R U .
C26C C 0.12945(14) 0.4883(4) 0.6120(3) 0.084(3) Uani 1 1 d . . .
H26C H 0.112250 0.494284 0.616362 0.100 Uiso 1 1 calc R U .
C27C C 0.13626(11) 0.4536(3) 0.5710(3) 0.055(2) Uani 1 1 d . . .
C28C C 0.20147(11) 0.3097(3) 0.5609(3) 0.0504(19) Uani 1 1 d . . .
C29C C 0.21038(13) 0.2660(3) 0.5976(3) 0.065(2) Uani 1 1 d . . .
H29C H 0.227420 0.254687 0.599961 0.078 Uiso 1 1 calc R U .
C30C C 0.19355(15) 0.2398(4) 0.6302(4) 0.091(3) Uani 1 1 d . . .
H30C H 0.199271 0.212379 0.656985 0.109 Uiso 1 1 calc R U .
C31C C 0.16840(15) 0.2546(4) 0.6230(4) 0.094(3) Uani 1 1 d . . .
H31C H 0.156832 0.236250 0.644348 0.112 Uiso 1 1 calc R U .
C32C C 0.16006(15) 0.2952(4) 0.5856(3) 0.081(3) Uani 1 1 d . . .
H32C H 0.142679 0.303468 0.580892 0.098 Uiso 1 1 calc R U .
C33C C 0.15592(13) 0.4889(3) 0.4155(3) 0.057(2) Uani 1 1 d . . .
H33C H 0.138802 0.483936 0.421366 0.068 Uiso 1 1 calc R U .
C34C C 0.16245(14) 0.5312(3) 0.3800(3) 0.061(2) Uani 1 1 d . . .
H34C H 0.149927 0.555044 0.362334 0.074 Uiso 1 1 calc R U .
C35C C 0.18720(14) 0.5384(3) 0.3704(3) 0.067(2) Uani 1 1 d . . .
H35C H 0.191698 0.566843 0.345533 0.080 Uiso 1 1 calc R U .
C36C C 0.20582(13) 0.5035(3) 0.3976(3) 0.057(2) Uani 1 1 d . . .
H36C H 0.222943 0.508251 0.391760 0.068 Uiso 1 1 calc R U .
C37C C 0.19854(11) 0.4626(3) 0.4326(3) 0.0397(17) Uani 1 1 d . . .
C38C C 0.21623(11) 0.4225(3) 0.4639(3) 0.0428(17) Uani 1 1 d . . .
C39C C 0.24222(11) 0.4170(3) 0.4592(3) 0.0477(18) Uani 1 1 d . . .
H39C H 0.250155 0.441829 0.435544 0.057 Uiso 1 1 calc R U .
C40C C 0.25688(11) 0.3740(3) 0.4899(3) 0.0486(19) Uani 1 1 d . . .
C41C C 0.24394(11) 0.3381(3) 0.5239(3) 0.0444(18) Uani 1 1 d . . .
H41C H 0.252905 0.309414 0.544649 0.053 Uiso 1 1 calc R U .
C42C C 0.21814(11) 0.3438(3) 0.5276(3) 0.0402(17) Uani 1 1 d . . .
C43C C 0.28493(10) 0.3690(3) 0.4852(3) 0.0437(17) Uani 1 1 d . . .
C44C C 0.30022(12) 0.3311(3) 0.5183(3) 0.058(2) Uani 1 1 d . . .
H44C H 0.292514 0.305625 0.541702 0.069 Uiso 1 1 calc R U .
C45C C 0.32605(11) 0.3296(3) 0.5178(3) 0.059(2) Uani 1 1 d . . .
H45C H 0.335700 0.304070 0.541150 0.070 Uiso 1 1 calc R U .
C46C C 0.33791(12) 0.3659(3) 0.4826(3) 0.057(2) Uani 1 1 d . . .
C47C C 0.32351(11) 0.4036(3) 0.4490(3) 0.061(2) Uani 1 1 d . . .
H47C H 0.331499 0.428759 0.425826 0.074 Uiso 1 1 calc R U .
C48C C 0.29715(12) 0.4049(3) 0.4490(3) 0.055(2) Uani 1 1 d . . .
H48C H 0.287562 0.429745 0.424822 0.067 Uiso 1 1 calc R U .
C49C C 0.36651(13) 0.3666(4) 0.4839(3) 0.062(2) Uani 1 1 d . . .
C50C C -0.0726(2) 0.2964(6) 0.6252(8) 0.163(8) Uani 1 1 d . . .
H50C H -0.082084 0.324817 0.641372 0.196 Uiso 1 1 calc R U .
C51C C -0.08898(18) 0.2607(5) 0.4383(5) 0.112(4) Uani 1 1 d . . .
H51C H -0.073758 0.244474 0.453947 0.134 Uiso 1 1 calc R U .
C52C C -0.0731(2) 0.4231(6) 0.4140(7) 0.139(7) Uani 1 1 d . . .
H52C H -0.074025 0.386322 0.398360 0.166 Uiso 1 1 calc R U .
C53C C -0.0917(3) 0.4633(7) 0.5970(7) 0.237(11) Uani 1 1 d . . .
H53C H -0.104792 0.471776 0.569227 0.284 Uiso 1 1 calc R U .
O50C O -0.06756(12) 0.2564(3) 0.6573(4) 0.157(3) Uani 1 1 d . . .
O51C O -0.09880(12) 0.2354(3) 0.3968(3) 0.117(2) Uani 1 1 d . . .
O52C O -0.06789(14) 0.4618(4) 0.3780(3) 0.141(3) Uani 1 1 d . . .
O53C O -0.09670(11) 0.5036(3) 0.6249(3) 0.132(3) Uani 1 1 d . . .
C1D C 0.46768(15) 0.3737(4) 0.4830(4) 0.086(3) Uani 1 1 d . . .
C2D C 0.49556(13) 0.3737(4) 0.4816(3) 0.067(2) Uani 1 1 d . . .
C3D C 0.50963(13) 0.4199(3) 0.5029(3) 0.066(2) Uani 1 1 d . . .
H3D H 0.501268 0.450593 0.518430 0.079 Uiso 1 1 calc R U .
C4D C 0.53584(13) 0.4223(3) 0.5021(3) 0.065(2) Uani 1 1 d . . .
H4D H 0.544833 0.454516 0.516260 0.078 Uiso 1 1 calc R U .
C5D C 0.54889(12) 0.3761(3) 0.4798(3) 0.058(2) Uani 1 1 d . . .
C6D C 0.53472(12) 0.3296(3) 0.4585(3) 0.070(2) Uani 1 1 d . . .
H6D H 0.542877 0.298053 0.443848 0.083 Uiso 1 1 calc R U .
C7D C 0.50797(13) 0.3296(4) 0.4587(3) 0.075(2) Uani 1 1 d . . .
H7D H 0.498609 0.298706 0.442757 0.090 Uiso 1 1 calc R U .
C8D C 0.63324(12) 0.3259(3) 0.4061(3) 0.0497(18) Uani 1 1 d . . .
C9D C 0.62536(15) 0.2950(3) 0.3598(3) 0.068(2) Uani 1 1 d . . .
H9D H 0.607991 0.288459 0.350965 0.082 Uiso 1 1 calc R U .
C10D C 0.64274(15) 0.2729(3) 0.3249(3) 0.072(2) Uani 1 1 d . . .
H10D H 0.637300 0.251341 0.293147 0.087 Uiso 1 1 calc R U .
C11D C 0.66789(14) 0.2837(4) 0.3387(3) 0.073(2) Uani 1 1 d . . .
H11D H 0.679933 0.271070 0.315216 0.088 Uiso 1 1 calc R U .
C12D C 0.67550(12) 0.3128(3) 0.3867(3) 0.061(2) Uani 1 1 d . . .
H12D H 0.692892 0.318565 0.395954 0.073 Uiso 1 1 calc R U .
C13D C 0.67793(14) 0.4434(3) 0.6080(3) 0.065(2) Uani 1 1 d . . .
H13D H 0.695221 0.439025 0.603535 0.078 Uiso 1 1 calc R U .
C14D C 0.67098(14) 0.4710(4) 0.6558(4) 0.089(3) Uani 1 1 d . . .
H14D H 0.683360 0.483792 0.683441 0.107 Uiso 1 1 calc R U .
C15D C 0.64545(16) 0.4791(3) 0.6618(4) 0.088(3) Uani 1 1 d . . .
H15D H 0.640154 0.498298 0.692984 0.105 Uiso 1 1 calc R U .
C16D C 0.62757(14) 0.4575(4) 0.6193(3) 0.078(3) Uani 1 1 d . . .
H16D H 0.610181 0.462306 0.622266 0.093 Uiso 1 1 calc R U .
C17D C 0.63549(12) 0.4300(3) 0.5743(3) 0.0523(19) Uani 1 1 d . . .
C18D C 0.61747(12) 0.4050(3) 0.5287(3) 0.0500(19) Uani 1 1 d . . .
C19D C 0.59081(11) 0.4049(3) 0.5263(3) 0.058(2) Uani 1 1 d . . .
H19D H 0.582426 0.423135 0.554092 0.070 Uiso 1 1 calc R U .
C20D C 0.57708(12) 0.3769(3) 0.4816(3) 0.057(2) Uani 1 1 d . . .
C21D C 0.59012(11) 0.3499(3) 0.4416(3) 0.057(2) Uani 1 1 d . . .
H21D H 0.581122 0.330984 0.411600 0.068 Uiso 1 1 calc R U .
C22D C 0.61648(12) 0.3509(3) 0.4457(3) 0.0514(19) Uani 1 1 d . . .
C23D C 0.70081(11) 0.4638(3) 0.4532(3) 0.0433(17) Uani 1 1 d . . .
C24D C 0.70931(14) 0.5104(3) 0.4253(3) 0.062(2) Uani 1 1 d . . .
H24D H 0.726749 0.516626 0.424473 0.075 Uiso 1 1 calc R U .
C25D C 0.69166(15) 0.5487(3) 0.3981(3) 0.075(2) Uani 1 1 d . . .
H25D H 0.697142 0.581095 0.379507 0.090 Uiso 1 1 calc R U .
C26D C 0.66646(15) 0.5375(3) 0.3993(3) 0.072(2) Uani 1 1 d . . .
H26D H 0.654377 0.562173 0.381095 0.086 Uiso 1 1 calc R U .
C27D C 0.65865(14) 0.4893(3) 0.4277(3) 0.064(2) Uani 1 1 d . . .
H27D H 0.641237 0.482686 0.428538 0.077 Uiso 1 1 calc R U .
C28D C 0.65678(13) 0.2662(4) 0.5589(3) 0.064(2) Uani 1 1 d . . .
H28D H 0.639536 0.275019 0.551526 0.077 Uiso 1 1 calc R U .
C29D C 0.66341(14) 0.2166(4) 0.5878(3) 0.068(2) Uani 1 1 d . . .
H29D H 0.650856 0.192147 0.599270 0.082 Uiso 1 1 calc R U .
C30D C 0.68893(15) 0.2033(3) 0.5999(3) 0.069(2) Uani 1 1 d . . .
H30D H 0.693801 0.169990 0.619891 0.082 Uiso 1 1 calc R U .
C31D C 0.70704(13) 0.2402(3) 0.5820(3) 0.062(2) Uani 1 1 d . . .
H31D H 0.724295 0.231772 0.589962 0.074 Uiso 1 1 calc R U .
C32D C 0.69978(12) 0.2896(3) 0.5521(3) 0.0519(19) Uani 1 1 d . . .
C33D C 0.71727(11) 0.3328(3) 0.5303(3) 0.0421(17) Uani 1 1 d . . .
C34D C 0.74383(11) 0.3300(3) 0.5364(3) 0.0510(19) Uani 1 1 d . . .
H34D H 0.752199 0.299259 0.555216 0.061 Uiso 1 1 calc R U .
C35D C 0.75773(11) 0.3746(3) 0.5134(3) 0.0473(19) Uani 1 1 d . . .
C36D C 0.74451(11) 0.4188(3) 0.4866(3) 0.0489(19) Uani 1 1 d . . .
H36D H 0.753445 0.448961 0.471622 0.059 Uiso 1 1 calc R U .
C37D C 0.71782(11) 0.4199(3) 0.4811(3) 0.0409(17) Uani 1 1 d . . .
C38D C 0.78639(11) 0.3716(3) 0.5177(3) 0.0465(18) Uani 1 1 d . . .
C39D C 0.80053(12) 0.3332(3) 0.5549(3) 0.061(2) Uani 1 1 d . . .
H39D H 0.792213 0.308669 0.578155 0.073 Uiso 1 1 calc R U .
C40D C 0.82661(12) 0.3327(3) 0.5562(3) 0.057(2) Uani 1 1 d . . .
H40D H 0.835888 0.306656 0.579684 0.069 Uiso 1 1 calc R U .
C41D C 0.83961(12) 0.3702(3) 0.5233(3) 0.056(2) Uani 1 1 d . . .
C42D C 0.82576(12) 0.4064(3) 0.4873(3) 0.061(2) Uani 1 1 d . . .
H42D H 0.834204 0.430738 0.464069 0.073 Uiso 1 1 calc R U .
C43D C 0.79950(12) 0.4077(3) 0.4846(3) 0.056(2) Uani 1 1 d . . .
H43D H 0.790479 0.433284 0.460049 0.067 Uiso 1 1 calc R U .
C44D C 0.86831(13) 0.3686(4) 0.5231(4) 0.064(2) Uani 1 1 d . . .
C45D C 0.4290(2) 0.4528(6) 0.3910(8) 0.147(7) Uani 1 1 d . . .
H45D H 0.432815 0.422730 0.367306 0.176 Uiso 1 1 calc R U .
C46D C 0.4040(2) 0.2588(6) 0.4228(6) 0.122(5) Uani 1 1 d . . .
H46D H 0.407769 0.240333 0.457196 0.146 Uiso 1 1 calc R U .
C47D C 0.4035(3) 0.4641(7) 0.5715(7) 0.236(11) Uani 1 1 d . . .
H47D H 0.390831 0.476676 0.544376 0.283 Uiso 1 1 calc R U .
C48D C 0.4292(2) 0.3040(5) 0.5896(5) 0.110(4) Uani 1 1 d . . .
H48D H 0.423912 0.337233 0.607122 0.132 Uiso 1 1 calc R U .

loop_
_atom_site_aniso_label
_atom_site_aniso_U_11
_atom_site_aniso_U_22
_atom_site_aniso_U_33
_atom_site_aniso_U_23
_atom_site_aniso_U_13
_atom_site_aniso_U_12
Ru1A 0.0122(4) 0.0988(8) 0.0799(7) 0.000 0.0068(4) 0.000
Ru1B 0.0134(4) 0.0811(7) 0.0677(6) 0.000 0.0023(3) 0.000
Zr1A 0.0126(3) 0.0733(5) 0.0627(5) -0.0042(4) 0.0042(3) -0.0013(3)
O1A 0.019(2) 0.092(4) 0.065(3) -0.020(3) 0.001(2) -0.007(2)
O2A 0.020(2) 0.096(4) 0.069(3) -0.026(3) 0.008(2) -0.002(2)
O3A 0.021(3) 0.094(4) 0.070(3) 0.017(3) 0.007(2) 0.005(2)
O4A 0.016(2) 0.081(4) 0.073(3) 0.009(3) 0.003(2) 0.003(2)
O5A 0.058(4) 0.090(5) 0.092(5) 0.040(4) 0.035(3) -0.007(3)
O6A 0.035(3) 0.074(4) 0.088(4) 0.009(4) -0.005(2) 0.014(3)
O7A 0.030(3) 0.085(4) 0.086(4) -0.013(3) 0.019(2) 0.012(3)
O8A 0.023(3) 0.090(4) 0.079(4) -0.026(3) 0.003(2) -0.012(2)
O23A 0.036(4) 0.201(7) 0.156(6) 0.089(6) 0.016(3) 0.033(4)
O24A 0.060(4) 0.159(7) 0.183(7) 0.099(6) 0.031(4) 0.037(4)
O25A 0.038(3) 0.138(6) 0.113(5) -0.060(4) 0.023(3) -0.026(3)
O26A 0.036(3) 0.178(6) 0.085(4) -0.040(4) 0.011(3) -0.028(3)
N1A 0.027(3) 0.078(5) 0.063(4) 0.000(4) 0.017(3) 0.007(3)
N2A 0.015(3) 0.108(5) 0.072(4) 0.003(4) 0.004(3) -0.005(3)
N3A 0.028(3) 0.093(5) 0.062(4) -0.024(4) 0.009(3) -0.002(3)
N1B 0.018(3) 0.062(4) 0.059(4) 0.013(3) -0.002(3) -0.002(3)
N2B 0.025(3) 0.086(5) 0.038(3) -0.002(3) 0.003(2) 0.007(3)
N3B 0.016(3) 0.103(5) 0.098(5) 0.013(4) 0.004(3) -0.007(3)
C1A 0.015(4) 0.078(6) 0.062(5) -0.003(5) 0.006(3) -0.002(3)
C2A 0.019(4) 0.088(6) 0.071(5) -0.026(5) -0.008(3) -0.006(4)
C3A 0.024(4) 0.086(6) 0.058(5) -0.018(4) 0.006(3) -0.002(3)
C4A 0.017(3) 0.052(5) 0.060(5) 0.000(4) -0.006(3) -0.003(3)
C5A 0.023(4) 0.070(5) 0.058(5) -0.022(4) 0.004(3) 0.000(3)
C6A 0.023(4) 0.076(5) 0.047(4) -0.008(4) 0.003(3) -0.009(3)
C7A 0.022(4) 0.066(5) 0.060(5) 0.000(4) 0.011(3) 0.011(3)
C8A 0.016(3) 0.080(6) 0.057(5) 0.001(4) 0.000(3) -0.003(3)
C9A 0.022(4) 0.078(6) 0.079(5) 0.009(5) 0.016(3) 0.012(3)
C10A 0.024(4) 0.071(6) 0.058(5) -0.009(4) -0.001(3) -0.006(3)
C11A 0.021(4) 0.072(5) 0.057(5) -0.014(4) 0.014(3) 0.002(3)
C12A 0.023(4) 0.068(5) 0.067(5) -0.010(4) 0.004(3) 0.005(3)
C13A 0.008(3) 0.115(7) 0.084(6) -0.005(5) 0.013(3) 0.012(4)
C14A 0.032(5) 0.119(8) 0.102(7) -0.050(6) 0.006(4) -0.012(5)
C15A 0.032(6) 0.177(10) 0.170(9) -0.090(8) 0.034(5) 0.000(6)
C16A 0.052(6) 0.166(10) 0.135(9) -0.091(8) 0.011(6) 0.020(6)
C17A 0.022(5) 0.179(10) 0.107(8) -0.017(7) 0.027(4) 0.019(5)
C18A 0.022(4) 0.121(8) 0.107(7) -0.002(6) -0.010(4) -0.023(5)
C19A 0.048(6) 0.102(8) 0.115(8) -0.038(6) -0.007(5) -0.012(5)
C20A 0.035(5) 0.095(7) 0.171(9) -0.037(6) 0.010(5) -0.018(5)
C21A 0.023(4) 0.093(7) 0.134(7) -0.026(6) 0.019(4) 0.004(4)
C22A 0.024(4) 0.089(6) 0.069(5) -0.012(5) 0.002(3) -0.007(4)
C1B 0.016(4) 0.090(7) 0.059(5) 0.005(5) 0.002(3) 0.003(4)
C2B 0.018(3) 0.068(5) 0.053(5) 0.008(4) 0.003(3) 0.000(3)
C3B 0.022(4) 0.115(7) 0.069(5) 0.036(5) 0.012(3) 0.001(4)
C4B 0.023(4) 0.106(6) 0.069(5) 0.034(5) 0.002(3) 0.018(4)
C5B 0.018(3) 0.073(5) 0.052(5) 0.005(4) 0.005(3) 0.000(3)
C6B 0.023(4) 0.078(6) 0.067(5) 0.017(4) 0.003(3) -0.005(3)
C7B 0.023(4) 0.063(5) 0.077(5) 0.012(4) 0.001(3) 0.009(3)
C8B 0.020(3) 0.070(5) 0.050(5) -0.001(4) 0.002(3) -0.004(3)
C9B 0.015(3) 0.087(6) 0.053(5) 0.006(4) 0.010(3) 0.005(3)
C10B 0.028(4) 0.063(5) 0.050(5) 0.006(4) 0.006(3) 0.000(3)
C11B 0.016(3) 0.083(6) 0.067(5) 0.017(5) 0.001(3) -0.002(3)
C12B 0.018(4) 0.095(6) 0.075(5) 0.024(5) 0.003(3) 0.003(3)
C13B 0.037(5) 0.105(7) 0.100(7) 0.042(6) 0.031(4) 0.024(4)
C14B 0.063(7) 0.117(8) 0.122(8) 0.061(6) 0.019(5) 0.032(5)
C15B 0.049(6) 0.128(8) 0.122(8) 0.073(7) 0.024(5) 0.035(5)
C16B 0.040(5) 0.122(8) 0.064(6) 0.003(6) -0.011(4) 0.031(5)
C17B 0.024(4) 0.083(6) 0.061(5) 0.009(5) 0.006(3) 0.011(4)
C18B 0.014(4) 0.174(11) 0.183(10) 0.049(9) 0.027(5) -0.014(5)
C19B 0.032(6) 0.213(13) 0.323(17) 0.209(13) 0.023(8) 0.012(7)
C20B 0.032(6) 0.201(12) 0.246(13) 0.123(10) 0.019(7) 0.009(6)
C21B 0.035(5) 0.163(10) 0.164(9) 0.101(8) 0.009(5) 0.012(6)
C22B 0.022(4) 0.086(6) 0.098(6) 0.031(5) 0.013(4) -0.005(4)
C23A 0.104(10) 0.257(17) 0.235(18) 0.216(15) 0.051(11) 0.017(9)
C24A 0.074(7) 0.109(10) 0.121(10) 0.018(9) 0.014(6) 0.017(7)
C25A 0.047(7) 0.265(17) 0.182(13) -0.151(12) -0.019(7) -0.011(8)
C26A 0.040(6) 0.270(16) 0.124(10) -0.122(11) -0.016(6) -0.025(7)
Ru2A 0.0131(2) 0.0560(4) 0.0644(4) 0.0020(3) 0.0031(2) 0.0003(2)
Ru2B 0.0133(3) 0.0651(5) 0.0707(4) -0.0007(4) 0.0039(2) 0.0003(2)
Zr2B 0.0163(4) 0.1058(7) 0.0959(6) 0.0036(6) 0.0081(3) 0.0030(4)
Zr2C 0.0141(4) 0.1030(7) 0.1241(7) -0.0356(6) 0.0069(4) 0.0020(4)
O1B 0.014(3) 0.143(5) 0.115(5) -0.031(4) 0.010(3) 0.001(3)
O2B 0.023(3) 0.155(6) 0.096(4) -0.027(4) 0.009(3) 0.004(3)
O3B 0.025(3) 0.121(5) 0.110(4) 0.046(4) 0.018(3) 0.004(3)
O4B 0.022(3) 0.116(5) 0.094(4) 0.030(4) 0.011(2) 0.013(3)
O5B 0.039(4) 0.155(7) 0.185(8) 0.025(6) 0.049(4) -0.006(4)
O6B 0.048(4) 0.133(6) 0.121(5) -0.018(5) 0.029(3) 0.017(4)
O7B 0.030(3) 0.112(5) 0.097(4) -0.003(5) 0.002(3) -0.007(3)
O8B 0.037(3) 0.127(6) 0.089(4) 0.013(5) 0.003(3) 0.025(3)
O45D 0.088(6) 0.147(8) 0.211(8) 0.033(7) 0.054(5) 0.015(6)
O46D 0.072(6) 0.201(9) 0.257(10) -0.070(8) 0.075(6) -0.061(5)
O47D 0.049(4) 0.132(6) 0.197(7) -0.086(5) -0.020(4) 0.029(4)
O48D 0.048(4) 0.104(5) 0.143(6) 0.020(4) -0.023(3) -0.006(3)
O1C 0.017(3) 0.137(5) 0.145(5) -0.065(4) 0.002(3) -0.002(3)
O2C 0.026(3) 0.121(5) 0.112(5) 0.001(4) 0.024(3) -0.009(3)
O3C 0.021(3) 0.103(4) 0.117(5) 0.009(4) -0.002(3) 0.013(3)
O4C 0.018(3) 0.117(5) 0.155(5) -0.068(4) 0.007(3) 0.000(3)
O5C 0.049(4) 0.140(7) 0.128(5) -0.065(5) 0.019(3) 0.008(4)
O6C 0.032(4) 0.113(7) 0.195(8) -0.007(6) -0.003(5) 0.016(4)
O7C 0.027(3) 0.132(6) 0.167(6) -0.069(5) 0.012(3) -0.009(3)
O8C 0.049(4) 0.190(9) 0.122(7) -0.047(7) 0.027(4) 0.014(4)
N1C 0.016(3) 0.061(4) 0.047(4) 0.000(3) 0.004(2) 0.005(2)
N2C 0.022(3) 0.044(4) 0.059(4) 0.005(3) 0.004(2) -0.003(2)
N3C 0.018(3) 0.061(4) 0.064(4) 0.004(3) 0.003(2) 0.001(3)
N4C 0.018(3) 0.047(4) 0.065(4) 0.000(3) 0.000(3) -0.002(2)
N5C 0.021(3) 0.038(3) 0.055(4) -0.002(3) 0.003(2) 0.003(2)
N6C 0.028(3) 0.052(4) 0.051(4) -0.009(3) 0.004(2) 0.003(2)
N1D 0.018(3) 0.052(4) 0.073(4) -0.007(3) 0.008(2) 0.001(2)
N2D 0.021(3) 0.052(4) 0.070(4) 0.002(3) 0.003(3) 0.006(3)
N3D 0.022(3) 0.055(4) 0.074(4) 0.014(3) 0.011(3) -0.002(3)
N4D 0.016(3) 0.070(4) 0.050(4) -0.006(3) 0.010(2) -0.002(3)
N5D 0.013(3) 0.073(4) 0.072(4) -0.003(3) 0.005(2) 0.001(3)
N6D 0.021(3) 0.059(4) 0.062(4) 0.007(3) 0.004(2) -0.003(3)
C6C 0.027(4) 0.055(5) 0.079(6) 0.009(5) 0.020(3) 0.015(3)
C7C 0.042(5) 0.067(6) 0.072(5) -0.014(5) 0.018(4) 0.015(4)
C8C 0.040(5) 0.103(7) 0.073(6) -0.020(5) 0.005(4) 0.005(4)
C9C 0.035(4) 0.075(6) 0.071(5) -0.029(5) -0.007(4) 0.001(4)
C10C 0.024(3) 0.041(5) 0.062(5) 0.008(4) 0.004(3) 0.000(3)
C11C 0.020(4) 0.052(5) 0.067(5) -0.003(4) -0.003(3) 0.000(3)
C12C 0.022(4) 0.063(5) 0.082(6) -0.019(4) -0.014(3) 0.001(3)
C13C 0.026(4) 0.063(6) 0.082(6) -0.018(4) 0.001(4) -0.001(3)
C14C 0.022(4) 0.082(6) 0.075(5) -0.027(5) 0.009(3) 0.003(3)
C15C 0.028(4) 0.044(5) 0.070(5) -0.005(4) 0.001(3) -0.001(3)
C16C 0.011(3) 0.073(6) 0.106(6) -0.032(5) -0.003(3) -0.013(3)
C17C 0.020(4) 0.085(6) 0.123(7) -0.046(5) 0.013(4) 0.002(4)
C18C 0.029(4) 0.090(6) 0.101(6) -0.047(5) -0.004(4) -0.006(4)
C19C 0.022(4) 0.079(6) 0.086(6) -0.035(5) 0.012(3) 0.007(4)
C20C 0.010(4) 0.105(7) 0.191(9) -0.103(7) 0.007(4) -0.009(4)
C21C 0.026(5) 0.111(7) 0.171(9) -0.099(7) 0.008(5) 0.006(4)
C22C 0.020(4) 0.110(8) 0.134(8) -0.050(7) 0.009(4) -0.007(5)
C23C 0.020(4) 0.085(6) 0.082(6) -0.008(5) -0.015(4) -0.016(4)
C24C 0.042(5) 0.144(9) 0.093(7) -0.064(7) -0.003(4) -0.012(5)
C25C 0.039(5) 0.136(8) 0.128(8) -0.069(7) 0.006(5) -0.004(5)
C26C 0.031(4) 0.118(7) 0.104(7) -0.057(6) 0.012(4) -0.008(4)
C27C 0.018(4) 0.067(5) 0.077(5) -0.021(5) -0.004(3) -0.004(3)
C28C 0.015(3) 0.067(5) 0.069(5) 0.003(4) 0.009(3) -0.006(3)
C29C 0.031(4) 0.064(6) 0.099(6) 0.042(5) 0.008(4) 0.007(4)
C30C 0.041(5) 0.097(7) 0.136(8) 0.057(6) 0.015(5) 0.007(5)
C31C 0.039(5) 0.100(7) 0.147(9) 0.053(7) 0.031(5) 0.001(5)
C32C 0.033(5) 0.109(8) 0.104(7) 0.035(6) 0.015(4) -0.002(5)
C33C 0.026(4) 0.072(6) 0.070(5) -0.005(5) -0.007(3) 0.006(4)
C34C 0.043(5) 0.059(6) 0.079(6) 0.005(5) -0.007(4) 0.010(4)
C35C 0.049(5) 0.067(6) 0.084(6) 0.020(5) 0.003(4) 0.003(4)
C36C 0.029(4) 0.058(5) 0.083(6) 0.006(5) 0.003(4) 0.003(3)
C37C 0.026(4) 0.048(5) 0.045(4) 0.011(4) -0.001(3) 0.002(3)
C38C 0.024(4) 0.043(5) 0.062(5) 0.001(4) 0.006(3) -0.007(3)
C39C 0.028(4) 0.044(5) 0.070(5) 0.008(4) 0.002(3) -0.005(3)
C40C 0.018(3) 0.055(5) 0.072(5) -0.004(4) 0.003(3) -0.005(3)
C41C 0.020(3) 0.047(5) 0.067(5) 0.007(4) 0.004(3) 0.001(3)
C42C 0.016(3) 0.050(5) 0.054(5) 0.003(4) 0.000(3) -0.001(3)
C43C 0.013(3) 0.060(5) 0.059(5) 0.003(4) 0.004(3) 0.009(3)
C44C 0.024(4) 0.051(5) 0.100(6) 0.022(4) 0.012(3) 0.000(3)
C45C 0.016(4) 0.069(5) 0.091(6) 0.012(5) 0.008(3) 0.003(3)
C46C 0.021(4) 0.075(6) 0.075(5) 0.010(5) 0.008(3) 0.009(4)
C47C 0.019(4) 0.084(6) 0.083(6) 0.025(5) 0.015(3) 0.003(3)
C48C 0.025(4) 0.075(6) 0.068(5) 0.025(4) 0.012(3) 0.005(3)
C49C 0.027(4) 0.080(6) 0.082(6) 0.007(5) 0.016(4) 0.008(4)
C50C 0.050(7) 0.093(10) 0.34(3) 0.102(15) -0.004(12) 0.018(6)
C51C 0.029(5) 0.141(11) 0.170(12) -0.042(9) 0.031(6) -0.021(6)
C52C 0.074(9) 0.085(11) 0.26(2) 0.003(13) 0.021(12) -0.031(7)
C53C 0.103(11) 0.25(2) 0.33(2) -0.249(17) -0.103(12) 0.042(12)
O50C 0.040(4) 0.137(7) 0.286(10) 0.077(7) -0.026(5) -0.009(4)
O51C 0.054(4) 0.163(7) 0.139(6) -0.048(5) 0.031(4) -0.035(4)
O52C 0.067(5) 0.179(8) 0.183(8) -0.004(7) 0.042(5) 0.026(5)
O53C 0.043(4) 0.151(7) 0.199(7) -0.098(6) -0.008(4) 0.007(4)
C1D 0.023(5) 0.145(9) 0.090(7) -0.023(6) 0.005(4) -0.018(5)
C2D 0.018(4) 0.117(8) 0.065(5) -0.001(5) 0.005(3) 0.010(4)
C3D 0.023(4) 0.093(7) 0.082(6) -0.001(5) 0.009(3) 0.000(4)
C4D 0.031(4) 0.073(6) 0.091(6) -0.002(5) 0.003(4) -0.006(4)
C5D 0.020(4) 0.083(6) 0.070(5) 0.000(5) 0.001(3) -0.001(4)
C6D 0.021(4) 0.096(6) 0.093(6) -0.022(5) 0.009(4) 0.000(4)
C7D 0.027(4) 0.114(7) 0.082(6) -0.027(5) -0.003(4) -0.021(4)
C8D 0.032(4) 0.058(5) 0.059(5) 0.000(4) 0.004(3) -0.002(3)
C9D 0.045(5) 0.072(6) 0.084(6) -0.005(5) -0.009(4) 0.000(4)
C10D 0.050(5) 0.092(7) 0.072(6) -0.017(5) -0.007(4) 0.013(4)
C11D 0.042(5) 0.105(7) 0.072(6) -0.011(5) 0.000(4) 0.017(4)
C12D 0.023(4) 0.070(6) 0.089(6) -0.004(5) 0.009(4) 0.012(3)
C13D 0.036(4) 0.065(6) 0.091(6) 0.001(5) -0.007(4) 0.002(4)
C14D 0.030(5) 0.120(8) 0.117(7) -0.046(6) 0.000(5) -0.005(4)
C15D 0.053(6) 0.099(7) 0.113(7) -0.037(6) 0.015(5) 0.002(5)
C16D 0.029(4) 0.120(7) 0.084(6) -0.035(6) 0.003(4) 0.006(4)
C17D 0.034(4) 0.056(5) 0.067(5) -0.020(4) 0.005(4) -0.005(3)
C18D 0.033(4) 0.057(5) 0.061(5) 0.006(4) 0.009(3) -0.005(3)
C19D 0.014(3) 0.084(6) 0.078(5) -0.002(5) 0.017(3) 0.002(3)
C20D 0.017(3) 0.095(6) 0.060(5) 0.004(5) 0.006(3) -0.005(4)
C21D 0.016(4) 0.080(6) 0.073(5) 0.001(4) 0.000(3) -0.008(3)
C22D 0.027(4) 0.061(5) 0.066(5) -0.007(4) 0.004(3) -0.002(3)
C23D 0.024(4) 0.056(5) 0.050(5) 0.006(4) 0.003(3) 0.008(3)
C24D 0.039(4) 0.081(6) 0.068(5) 0.015(5) 0.010(4) -0.004(4)
C25D 0.056(6) 0.060(6) 0.107(7) 0.001(5) 0.007(5) 0.007(4)
C26D 0.048(5) 0.053(6) 0.113(7) -0.010(5) -0.002(5) 0.004(4)
C27D 0.031(4) 0.075(6) 0.084(6) -0.016(5) -0.004(4) 0.010(4)
C28D 0.033(4) 0.099(7) 0.060(5) 0.007(5) 0.006(3) -0.012(4)
C29D 0.051(5) 0.088(7) 0.067(6) 0.022(5) 0.005(4) -0.021(4)
C30D 0.056(5) 0.077(6) 0.073(6) 0.025(5) 0.009(4) -0.001(4)
C31D 0.030(4) 0.066(6) 0.088(6) 0.009(5) 0.003(4) 0.005(4)
C32D 0.023(4) 0.063(6) 0.070(5) -0.004(4) 0.005(3) 0.000(3)
C33D 0.024(4) 0.048(5) 0.055(5) -0.003(4) 0.009(3) -0.007(3)
C34D 0.023(4) 0.054(5) 0.074(5) 0.002(4) 0.000(3) 0.001(3)
C35D 0.017(3) 0.051(5) 0.073(5) -0.005(4) 0.002(3) 0.002(3)
C36D 0.021(3) 0.062(5) 0.064(5) 0.012(4) 0.008(3) 0.006(3)
C37D 0.019(3) 0.042(5) 0.064(5) -0.006(4) 0.013(3) 0.001(3)
C38D 0.020(3) 0.046(5) 0.072(5) 0.002(4) 0.004(3) -0.004(3)
C39D 0.023(4) 0.065(5) 0.095(6) 0.013(5) 0.004(3) 0.006(3)
C40D 0.028(4) 0.052(5) 0.091(6) -0.001(4) 0.002(4) 0.001(3)
C41D 0.022(4) 0.050(5) 0.095(6) -0.003(5) -0.001(3) -0.001(3)
C42D 0.026(4) 0.061(5) 0.097(6) 0.014(5) 0.012(4) -0.003(3)
C43D 0.032(4) 0.052(5) 0.086(6) 0.021(4) 0.015(4) 0.004(3)
C44D 0.024(4) 0.070(6) 0.101(7) -0.029(6) 0.013(4) -0.001(4)
C45D 0.067(9) 0.100(12) 0.28(2) -0.059(14) 0.041(11) -0.004(8)
C46D 0.076(8) 0.123(12) 0.170(13) -0.025(11) 0.027(7) -0.051(8)
C47D 0.081(10) 0.27(2) 0.34(2) -0.205(18) -0.064(12) 0.067(12)
C48D 0.102(9) 0.078(8) 0.145(12) 0.035(10) -0.011(9) 0.031(6)

loop_
_atom_type_symbol
_atom_type_description
_atom_type_scat_dispersion_real
_atom_type_scat_dispersion_imag
_atom_type_scat_source
C C 0.0033 0.0016 'International Tables Vol C Tables 4.2.6.8 and 6.1.1.4'
H H 0.0000 0.0000 'International Tables Vol C Tables 4.2.6.8 and 6.1.1.4'
N N 0.0061 0.0033 'International Tables Vol C Tables 4.2.6.8 and 6.1.1.4'
O O 0.0106 0.0060 'International Tables Vol C Tables 4.2.6.8 and 6.1.1.4'
Zr Zr -2.9673 0.5597 'International Tables Vol C Tables 4.2.6.8 and 6.1.1.4'
Ru Ru -1.2594 0.8363 'International Tables Vol C Tables 4.2.6.8 and 6.1.1.4'

loop_
_geom_angle_atom_site_label_1
_geom_angle_atom_site_label_2
_geom_angle_atom_site_label_3
_geom_angle
_geom_angle_site_symmetry_1
_geom_angle_site_symmetry_3
N1A Ru1A N1A 173.9(4) 2_656 .
N1A Ru1A N2A 79.3(2) 2_656 2_656
N1A Ru1A N2A 105.2(2) . 2_656
N1A Ru1A N2A 105.2(2) 2_656 .
N1A Ru1A N2A 79.3(2) . .
N2A Ru1A N2A 87.6(3) 2_656 .
N1A Ru1A N3A 97.0(2) 2_656 .
N1A Ru1A N3A 78.6(2) . .
N2A Ru1A N3A 96.5(2) 2_656 .
N2A Ru1A N3A 157.8(2) . .
N1A Ru1A N3A 78.6(2) 2_656 2_656
N1A Ru1A N3A 97.0(2) . 2_656
N2A Ru1A N3A 157.8(2) 2_656 2_656
N2A Ru1A N3A 96.5(2) . 2_656
N3A Ru1A N3A 87.9(3) . 2_656
N1B Ru1B N1B 176.0(3) 2_556 .
N1B Ru1B N2B 104.3(2) 2_556 .
N1B Ru1B N2B 78.5(2) . .
N1B Ru1B N2B 78.5(2) 2_556 2_556
N1B Ru1B N2B 104.3(2) . 2_556
N2B Ru1B N2B 92.5(3) . 2_556
N1B Ru1B N3B 79.0(2) 2_556 2_556
N1B Ru1B N3B 98.2(2) . 2_556
N2B Ru1B N3B 91.4(2) . 2_556
N2B Ru1B N3B 157.5(2) 2_556 2_556
N1B Ru1B N3B 98.2(2) 2_556 .
N1B Ru1B N3B 79.0(2) . .
N2B Ru1B N3B 157.5(2) . .
N2B Ru1B N3B 91.4(2) 2_556 .
N3B Ru1B N3B 93.5(3) 2_556 .
O5A Zr1A O6A 152.6(2) . .
O5A Zr1A O8A 91.2(2) . .
O6A Zr1A O8A 92.4(2) . .
O5A Zr1A O7A 94.0(2) . .
O6A Zr1A O7A 94.5(2) . .
O8A Zr1A O7A 153.90(18) . .
O5A Zr1A O2A 78.5(2) . .
O6A Zr1A O2A 78.65(18) . .
O8A Zr1A O2A 131.03(18) . .
O7A Zr1A O2A 75.06(17) . .
O5A Zr1A O4A 131.5(2) . .
O6A Zr1A O4A 75.73(17) . .
O8A Zr1A O4A 77.80(17) . .
O7A Zr1A O4A 79.61(17) . .
O2A Zr1A O4A 142.10(16) . .
O5A Zr1A O3A 75.8(2) . .
O6A Zr1A O3A 131.51(18) . .
O8A Zr1A O3A 78.20(18) . .
O7A Zr1A O3A 78.37(17) . .
O2A Zr1A O3A 141.26(18) . .
O4A Zr1A O3A 55.78(16) . .
O5A Zr1A O1A 76.2(2) . .
O6A Zr1A O1A 78.54(18) . .
O8A Zr1A O1A 75.22(16) . .
O7A Zr1A O1A 130.83(17) . .
O2A Zr1A O1A 55.80(15) . .
O4A Zr1A O1A 141.52(17) . .
O3A Zr1A O1A 140.55(16) . .
O5A Zr1A C1B 103.4(2) . .
O6A Zr1A C1B 103.9(2) . .
O8A Zr1A C1B 76.25(19) . .
O7A Zr1A C1B 77.66(19) . .
O2A Zr1A C1B 152.7(2) . .
O4A Zr1A C1B 28.13(17) . .
O3A Zr1A C1B 27.65(18) . .
O1A Zr1A C1B 151.46(18) . .
O5A Zr1A C1A 73.9(2) . .
O6A Zr1A C1A 78.79(19) . .
O8A Zr1A C1A 103.3(2) . .
O7A Zr1A C1A 102.7(2) . .
O2A Zr1A C1A 27.76(17) . .
O4A Zr1A C1A 154.51(19) . .
O3A Zr1A C1A 149.70(19) . .
O1A Zr1A C1A 28.14(17) . .
C1B Zr1A C1A 177.3(2) . .
C1A O1A Zr1A 90.5(4) . .
C1A O2A Zr1A 95.6(4) . .
C1B O3A Zr1A 93.0(4) . .
C1B O4A Zr1A 93.4(4) . .
C23A O5A Zr1A 160.0(14) . .
C24A O6A Zr1A 142.1(8) . .
C25A O7A Zr1A 145.4(7) . .
C26A O8A Zr1A 140.7(6) . .
C8A N1A C12A 122.2(6) . .
C8A N1A Ru1A 118.3(5) . .
C12A N1A Ru1A 119.1(4) . .
C18A N2A C22A 116.8(7) . .
C18A N2A Ru1A 127.9(5) . .
C22A N2A Ru1A 114.4(5) . .
C17A N3A C13A 116.1(7) . .
C17A N3A Ru1A 129.1(6) . .
C13A N3A Ru1A 114.5(5) . .
C10B N1B C11B 122.1(6) . .
C10B N1B Ru1B 119.9(4) . .
C11B N1B Ru1B 117.6(4) . .
C16B N2B C17B 117.1(6) . .
C16B N2B Ru1B 128.3(5) . .
C17B N2B Ru1B 114.6(4) . .
C18B N3B C22B 116.6(7) . .
C18B N3B Ru1B 129.2(6) . .
C22B N3B Ru1B 114.1(5) . .
O2A C1A O1A 117.7(6) . .
O2A C1A C4A 120.2(7) . .
O1A C1A C4A 122.1(7) . .
O2A C1A Zr1A 56.7(3) . .
O1A C1A Zr1A 61.4(3) . .
C4A C1A Zr1A 174.7(5) . .
C3A C2A C7A 119.4(6) . .
C3A C2A H2A 120.3 . .
C7A C2A H2A 120.3 . .
C4A C3A C2A 121.0(6) . .
C4A C3A H3A 119.5 . .
C2A C3A H3A 119.5 . .
C3A C4A C5A 119.7(6) . .
C3A C4A C1A 119.4(6) . .
C5A C4A C1A 120.7(6) . .
C6A C5A C4A 120.8(6) . .
C6A C5A H5A 119.6 . .
C4A C5A H5A 119.6 . .
C5A C6A C7A 121.3(6) . .
C5A C6A H6A 119.4 . .
C7A C6A H6A 119.4 . .
C6A C7A C2A 117.7(6) . .
C6A C7A C10A 123.2(6) . .
C2A C7A C10A 119.0(6) . .
N1A C8A C9A 118.3(6) . .
N1A C8A C22A 112.7(6) . .
C9A C8A C22A 129.0(7) . .
C8A C9A C10A 121.2(7) . .
C8A C9A H9A 119.4 . .
C10A C9A H9A 119.4 . .
C11A C10A C9A 117.3(6) . .
C11A C10A C7A 122.4(6) . .
C9A C10A C7A 120.3(6) . .
C10A C11A C12A 122.4(7) . .
C10A C11A H11A 118.8 . .
C12A C11A H11A 118.8 . .
N1A C12A C11A 118.6(6) . .
N1A C12A C13A 113.6(6) . .
C11A C12A C13A 127.8(7) . .
C14A C13A N3A 121.1(6) . .
C14A C13A C12A 124.7(6) . .
N3A C13A C12A 114.1(7) . .
C15A C14A C13A 120.2(8) . .
C15A C14A H14A 119.9 . .
C13A C14A H14A 119.9 . .
C16A C15A C14A 119.0(9) . .
C16A C15A H15A 120.5 . .
C14A C15A H15A 120.5 . .
C15A C16A C17A 119.9(8) . .
C15A C16A H16A 120.0 . .
C17A C16A H16A 120.0 . .
N3A C17A C16A 123.7(8) . .
N3A C17A H17A 118.2 . .
C16A C17A H17A 118.2 . .
C19A C18A N2A 122.8(8) . .
C19A C18A H18A 118.6 . .
N2A C18A H18A 118.6 . .
C18A C19A C20A 120.1(8) . .
C18A C19A H19A 120.0 . .
C20A C19A H19A 120.0 . .
C19A C20A C21A 118.1(8) . .
C19A C20A H20A 120.9 . .
C21A C20A H20A 120.9 . .
C22A C21A C20A 119.9(7) . .
C22A C21A H21A 120.1 . .
C20A C21A H21A 120.1 . .
N2A C22A C21A 122.2(7) . .
N2A C22A C8A 114.5(7) . .
C21A C22A C8A 123.3(7) . .
O3A C1B O4A 117.9(6) . .
O3A C1B C2B 122.2(7) . .
O4A C1B C2B 120.0(7) . .
O3A C1B Zr1A 59.4(3) . .
O4A C1B Zr1A 58.5(3) . .
C2B C1B Zr1A 178.4(6) . .
C7B C2B C3B 117.7(6) . .
C7B C2B C1B 122.2(6) . .
C3B C2B C1B 120.0(6) . .
C4B C3B C2B 120.8(6) . .
C4B C3B H3B 119.6 . .
C2B C3B H3B 119.6 . .
C3B C4B C5B 122.3(7) . .
C3B C4B H4B 118.8 . .
C5B C4B H4B 118.8 . .
C6B C5B C4B 115.5(6) . .
C6B C5B C8B 123.5(6) . .
C4B C5B C8B 120.9(6) . .
C7B C6B C5B 122.1(6) . .
C7B C6B H6B 118.9 . .
C5B C6B H6B 118.9 . .
C6B C7B C2B 121.5(6) . .
C6B C7B H7B 119.3 . .
C2B C7B H7B 119.3 . .
C9B C8B C12B 117.3(6) . .
C9B C8B C5B 122.3(6) . .
C12B C8B C5B 120.3(6) . .
C10B C9B C8B 121.4(6) . .
C10B C9B H9B 119.3 . .
C8B C9B H9B 119.3 . .
N1B C10B C9B 119.6(6) . .
N1B C10B C17B 112.3(6) . .
C9B C10B C17B 128.1(6) . .
N1B C11B C12B 118.7(6) . .
N1B C11B C22B 113.6(6) . .
C12B C11B C22B 127.6(7) . .
C11B C12B C8B 120.9(6) . .
C11B C12B H12B 119.6 . .
C8B C12B H12B 119.6 . .
C17B C13B C14B 120.0(8) . .
C17B C13B H13B 120.0 . .
C14B C13B H13B 120.0 . .
C15B C14B C13B 119.9(8) . .
C15B C14B H14B 120.0 . .
C13B C14B H14B 120.0 . .
C14B C15B C16B 119.0(8) . .
C14B C15B H15B 120.5 . .
C16B C15B H15B 120.5 . .
N2B C16B C15B 123.2(8) . .
N2B C16B H16B 118.4 . .
C15B C16B H16B 118.4 . .
C13B C17B N2B 120.8(6) . .
C13B C17B C10B 124.8(6) . .
N2B C17B C10B 114.4(6) . .
N3B C18B C19B 125.8(8) . .
N3B C18B H18B 117.1 . .
C19B C18B H18B 117.1 . .
C18B C19B C20B 116.7(9) . .
C18B C19B H19B 121.6 . .
C20B C19B H19B 121.6 . .
C19B C20B C21B 118.1(9) . .
C19B C20B H20B 120.9 . .
C21B C20B H20B 120.9 . .
C22B C21B C20B 121.0(8) . .
C22B C21B H21B 119.5 . .
C20B C21B H21B 119.5 . .
C21B C22B N3B 121.5(7) . .
C21B C22B C11B 123.0(7) . .
N3B C22B C11B 115.4(7) . .
O5A C23A O23A 165(2) . .
O5A C23A H23A 97.5 . .
O23A C23A H23A 97.5 . .
O6A C24A O24A 128.0(12) . .
O6A C24A H24A 116.0 . .
O24A C24A H24A 116.0 . .
O7A C25A O25A 145.3(10) . .
O7A C25A H25A 107.4 . .
O25A C25A H25A 107.4 . .
O8A C26A O26A 142.2(11) . .
O8A C26A H26A 108.9 . .
O26A C26A H26A 108.9 . .
N4C Ru2A N1C 176.3(2) . .
N4C Ru2A N3C 78.8(2) . .
N1C Ru2A N3C 101.27(19) . .
N4C Ru2A N2C 97.87(19) . .
N1C Ru2A N2C 78.4(2) . .
N3C Ru2A N2C 93.18(19) . .
N4C Ru2A N5C 79.1(2) . .
N1C Ru2A N5C 100.87(19) . .
N3C Ru2A N5C 157.85(19) . .
N2C Ru2A N5C 91.62(18) . .
N4C Ru2A N6C 104.35(19) . .
N1C Ru2A N6C 79.3(2) . .
N3C Ru2A N6C 89.6(2) . .
N2C Ru2A N6C 157.72(19) . .
N5C Ru2A N6C 94.13(19) . .
N4D Ru2B N2D 179.6(2) . .
N4D Ru2B N1D 101.5(2) . .
N2D Ru2B N1D 78.7(2) . .
N4D Ru2B N5D 79.1(2) . .
N2D Ru2B N5D 100.6(2) . .
N1D Ru2B N5D 92.4(2) . .
N4D Ru2B N3D 100.5(2) . .
N2D Ru2B N3D 79.3(2) . .
N1D Ru2B N3D 158.00(19) . .
N5D Ru2B N3D 92.0(2) . .
N4D Ru2B N6D 79.1(2) . .
N2D Ru2B N6D 101.2(2) . .
N1D Ru2B N6D 91.66(19) . .
N5D Ru2B N6D 158.18(19) . .
N3D Ru2B N6D 92.2(2) . .
O5B Zr2B O8B 153.7(3) . .
O5B Zr2B O7B 96.2(3) . .
O8B Zr2B O7B 92.2(2) . .
O5B Zr2B O6B 91.1(3) . .
O8B Zr2B O6B 91.5(2) . .
O7B Zr2B O6B 155.5(2) . .
O5B Zr2B O3B 74.1(3) . .
O8B Zr2B O3B 132.1(2) . .
O7B Zr2B O3B 79.0(2) . .
O6B Zr2B O3B 80.5(2) . .
O5B Zr2B O2B 81.2(3) . .
O8B Zr2B O2B 77.1(2) . .
O7B Zr2B O2B 74.56(19) . .
O6B Zr2B O2B 129.8(2) . .
O3B Zr2B O2B 141.3(2) . .
O5B Zr2B O1B 77.6(3) . .
O8B Zr2B O1B 77.8(2) . .
O7B Zr2B O1B 129.7(2) . .
O6B Zr2B O1B 74.8(2) . .
O3B Zr2B O1B 141.7(2) . .
O2B Zr2B O1B 55.11(19) . .
O5B Zr2B O4B 130.7(2) . .
O8B Zr2B O4B 75.4(2) . .
O7B Zr2B O4B 78.3(2) . .
O6B Zr2B O4B 79.3(2) . .
O3B Zr2B O4B 56.70(17) . .
O2B Zr2B O4B 140.2(2) . .
O1B Zr2B O4B 141.9(2) . .
O5B Zr2B C49C 102.4(3) . .
O8B Zr2B C49C 103.9(2) . .
O7B Zr2B C49C 76.6(2) . .
O6B Zr2B C49C 79.0(2) . .
O3B Zr2B C49C 28.28(19) . .
O2B Zr2B C49C 151.1(2) . .
O1B Zr2B C49C 153.8(2) . .
O4B Zr2B C49C 28.43(19) . .
O5B Zr2B C1D 77.5(3) . .
O8B Zr2B C1D 76.2(2) . .
O7B Zr2B C1D 102.9(3) . .
O6B Zr2B C1D 101.5(3) . .
O3B Zr2B C1D 151.6(2) . .
O2B Zr2B C1D 28.3(2) . .
O1B Zr2B C1D 26.8(2) . .
O4B Zr2B C1D 151.7(2) . .
C49C Zr2B C1D 179.5(3) . .
O8C Zr2C O6C 152.2(3) . .
O8C Zr2C O7C 93.4(3) . .
O6C Zr2C O7C 94.1(3) . .
O8C Zr2C O5C 93.2(3) . .
O6C Zr2C O5C 92.4(3) . .
O7C Zr2C O5C 152.4(2) . .
O8C Zr2C O2C 74.1(3) . 1_455
O6C Zr2C O2C 133.7(3) . 1_455
O7C Zr2C O2C 78.3(2) . 1_455
O5C Zr2C O2C 77.8(2) . 1_455
O8C Zr2C O1C 76.1(3) . .
O6C Zr2C O1C 79.1(3) . .
O7C Zr2C O1C 132.7(2) . .
O5C Zr2C O1C 74.9(2) . .
O2C Zr2C O1C 137.9(2) 1_455 .
O8C Zr2C O3C 131.7(3) . 1_455
O6C Zr2C O3C 76.1(2) . 1_455
O7C Zr2C O3C 77.1(2) . 1_455
O5C Zr2C O3C 78.5(2) . 1_455
O2C Zr2C O3C 57.61(18) 1_455 1_455
O1C Zr2C O3C 142.6(2) . 1_455
O8C Zr2C O4C 78.6(3) . .
O6C Zr2C O4C 77.0(3) . .
O7C Zr2C O4C 77.2(2) . .
O5C Zr2C O4C 130.3(2) . .
O2C Zr2C O4C 141.9(2) 1_455 .
O1C Zr2C O4C 55.52(18) . .
O3C Zr2C O4C 141.0(2) 1_455 .
O8C Zr2C C44D 102.9(3) . 1_455
O6C Zr2C C44D 105.0(3) . 1_455
O7C Zr2C C44D 75.6(2) . 1_455
O5C Zr2C C44D 76.9(2) . 1_455
O2C Zr2C C44D 28.7(2) 1_455 1_455
O1C Zr2C C44D 151.6(2) . 1_455
O3C Zr2C C44D 28.9(2) 1_455 1_455
O4C Zr2C C44D 152.8(2) . 1_455
O8C Zr2C C22C 74.4(3) . .
O6C Zr2C C22C 77.8(3) . .
O7C Zr2C C22C 105.2(3) . .
O5C Zr2C C22C 102.4(3) . .
O2C Zr2C C22C 148.5(3) 1_455 .
O1C Zr2C C22C 27.5(2) . .
O3C Zr2C C22C 153.9(2) 1_455 .
O4C Zr2C C22C 28.1(2) . .
C44D Zr2C C22C 177.1(3) 1_455 .
C1D O1B Zr2B 94.4(5) . .
C1D O2B Zr2B 93.4(5) . .
C49C O3B Zr2B 92.6(4) . .
C49C O4B Zr2B 90.8(4) . .
C45D O5B Zr2B 150.2(12) . .
C47D O6B Zr2B 161.5(10) . .
C46D O7B Zr2B 134.2(9) . .
C48D O8B Zr2B 132.5(8) . .
C22C O1C Zr2C 94.8(5) . .
C44D O2C Zr2C 91.6(5) . 1_655
C44D O3C Zr2C 89.7(5) . 1_655
C22C O4C Zr2C 92.3(5) . .
C53C O5C Zr2C 165.5(13) . .
C50C O6C Zr2C 137.8(11) . .
C51C O7C Zr2C 141.6(7) . .
C52C O8C Zr2C 139.2(14) . .
C15C N1C C11C 120.2(6) . .
C15C N1C Ru2A 118.9(4) . .
C11C N1C Ru2A 120.8(4) . .
C6C N2C C10C 117.4(6) . .
C6C N2C Ru2A 127.8(5) . .
C10C N2C Ru2A 114.7(4) . .
C32C N3C C28C 117.2(6) . .
C32C N3C Ru2A 127.9(5) . .
C28C N3C Ru2A 114.9(4) . .
C42C N4C C38C 120.9(5) . .
C42C N4C Ru2A 120.2(4) . .
C38C N4C Ru2A 118.8(4) . .
C33C N5C C37C 117.6(6) . .
C33C N5C Ru2A 127.5(5) . .
C37C N5C Ru2A 114.9(4) . .
C23C N6C C27C 117.7(6) . .
C23C N6C Ru2A 128.4(5) . .
C27C N6C Ru2A 113.8(4) . .
C27D N1D C23D 116.5(6) . .
C27D N1D Ru2B 127.9(5) . .
C23D N1D Ru2B 115.6(4) . .
C33D N2D C37D 121.8(6) . .
C33D N2D Ru2B 119.3(4) . .
C37D N2D Ru2B 118.9(4) . .
C28D N3D C32D 118.4(6) . .
C28D N3D Ru2B 127.5(5) . .
C32D N3D Ru2B 114.1(4) . .
C18D N4D C22D 120.8(6) . .
C18D N4D Ru2B 119.6(5) . .
C22D N4D Ru2B 119.5(4) . .
C17D N5D C13D 117.5(6) . .
C17D N5D Ru2B 114.4(4) . .
C13D N5D Ru2B 128.1(5) . .
C12D N6D C8D 118.1(6) . .
C12D N6D Ru2B 128.0(5) . .
C8D N6D Ru2B 113.8(5) . .
N2C C6C C7C 123.1(6) . .
N2C C6C H6C 118.4 . .
C7C C6C H6C 118.4 . .
C8C C7C C6C 119.2(6) . .
C8C C7C H7C 120.4 . .
C6C C7C H7C 120.4 . .
C7C C8C C9C 118.0(7) . .
C7C C8C H8C 121.0 . .
C9C C8C H8C 121.0 . .
C10C C9C C8C 120.7(7) . .
C10C C9C H9C 119.7 . .
C8C C9C H9C 119.7 . .
C9C C10C N2C 121.6(6) . .
C9C C10C C11C 123.6(6) . .
N2C C10C C11C 114.8(6) . .
N1C C11C C12C 120.8(6) . .
N1C C11C C10C 111.2(6) . .
C12C C11C C10C 128.0(6) . .
C11C C12C C13C 120.9(6) . .
C11C C12C H12C 119.6 . .
C13C C12C H12C 119.6 . .
C12C C13C C14C 117.5(6) . .
C12C C13C C16C 122.4(6) . .
C14C C13C C16C 120.1(6) . .
C15C C14C C13C 119.8(6) . .
C15C C14C H14C 120.1 . .
C13C C14C H14C 120.1 . .
N1C C15C C14C 120.8(6) . .
N1C C15C C27C 113.5(6) . .
C14C C15C C27C 125.7(6) . .
C21C C16C C17C 117.3(7) . .
C21C C16C C13C 122.2(6) . .
C17C C16C C13C 120.4(6) . .
C18C C17C C16C 120.1(7) . .
C18C C17C H17C 119.9 . .
C16C C17C H17C 119.9 . .
C19C C18C C17C 121.9(7) . .
C19C C18C H18C 119.0 . .
C17C C18C H18C 119.0 . .
C18C C19C C20C 117.6(7) . .
C18C C19C C22C 122.5(7) . .
C20C C19C C22C 119.9(7) . .
C21C C20C C19C 121.5(7) . .
C21C C20C H20C 119.2 . .
C19C C20C H20C 119.2 . .
C20C C21C C16C 121.4(7) . .
C20C C21C H21C 119.3 . .
C16C C21C H21C 119.3 . .
O1C C22C O4C 117.2(8) . .
O1C C22C C19C 121.2(8) . .
O4C C22C C19C 121.5(8) . .
O1C C22C Zr2C 57.7(4) . .
O4C C22C Zr2C 59.7(4) . .
C19C C22C Zr2C 178.1(7) . .
N6C C23C C24C 123.2(7) . .
N6C C23C H23C 118.4 . .
C24C C23C H23C 118.4 . .
C25C C24C C23C 119.2(7) . .
C25C C24C H24C 120.4 . .
C23C C24C H24C 120.4 . .
C24C C25C C26C 118.9(8) . .
C24C C25C H25C 120.6 . .
C26C C25C H25C 120.6 . .
C27C C26C C25C 120.1(7) . .
C27C C26C H26C 120.0 . .
C25C C26C H26C 120.0 . .
C26C C27C N6C 120.9(6) . .
C26C C27C C15C 124.6(6) . .
N6C C27C C15C 114.4(6) . .
N3C C28C C29C 121.4(6) . .
N3C C28C C42C 115.2(6) . .
C29C C28C C42C 123.3(6) . .
C30C C29C C28C 118.8(7) . .
C30C C29C H29C 120.6 . .
C28C C29C H29C 120.6 . .
C31C C30C C29C 119.2(8) . .
C31C C30C H30C 120.4 . .
C29C C30C H30C 120.4 . .
C32C C31C C30C 120.9(8) . .
C32C C31C H31C 119.6 . .
C30C C31C H31C 119.6 . .
C31C C32C N3C 122.3(7) . .
C31C C32C H32C 118.8 . .
N3C C32C H32C 118.8 . .
N5C C33C C34C 121.9(7) . .
N5C C33C H33C 119.0 . .
C34C C33C H33C 119.0 . .
C35C C34C C33C 119.9(7) . .
C35C C34C H34C 120.1 . .
C33C C34C H34C 120.1 . .
C34C C35C C36C 119.8(7) . .
C34C C35C H35C 120.1 . .
C36C C35C H35C 120.1 . .
C37C C36C C35C 118.3(7) . .
C37C C36C H36C 120.8 . .
C35C C36C H36C 120.8 . .
C36C C37C N5C 122.5(6) . .
C36C C37C C38C 124.0(6) . .
N5C C37C C38C 113.5(6) . .
N4C C38C C39C 119.3(6) . .
N4C C38C C37C 113.7(6) . .
C39C C38C C37C 126.8(6) . .
C38C C39C C40C 121.0(6) . .
C38C C39C H39C 119.5 . .
C40C C39C H39C 119.5 . .
C41C C40C C39C 116.8(6) . .
C41C C40C C43C 122.6(6) . .
C39C C40C C43C 120.6(6) . .
C42C C41C C40C 121.4(6) . .
C42C C41C H41C 119.3 . .
C40C C41C H41C 119.3 . .
N4C C42C C41C 120.5(6) . .
N4C C42C C28C 110.7(5) . .
C41C C42C C28C 128.7(6) . .
C44C C43C C48C 116.9(6) . .
C44C C43C C40C 122.1(6) . .
C48C C43C C40C 120.9(6) . .
C45C C44C C43C 122.5(6) . .
C45C C44C H44C 118.7 . .
C43C C44C H44C 118.7 . .
C44C C45C C46C 120.0(7) . .
C44C C45C H45C 120.0 . .
C46C C45C H45C 120.0 . .
C47C C46C C45C 119.3(6) . .
C47C C46C C49C 120.4(7) . .
C45C C46C C49C 120.2(7) . .
C46C C47C C48C 120.9(7) . .
C46C C47C H47C 119.5 . .
C48C C47C H47C 119.5 . .
C47C C48C C43C 120.3(6) . .
C47C C48C H48C 119.8 . .
C43C C48C H48C 119.8 . .
O3B C49C O4B 119.9(7) . .
O3B C49C C46C 119.1(7) . .
O4B C49C C46C 121.0(7) . .
O3B C49C Zr2B 59.1(4) . .
O4B C49C Zr2B 60.8(4) . .
C46C C49C Zr2B 178.2(7) . .
O6C C50C O50C 136(2) . .
O6C C50C H50C 111.8 . .
O50C C50C H50C 111.8 . .
O7C C51C O51C 131.2(12) . .
O7C C51C H51C 114.4 . .
O51C C51C H51C 114.4 . .
O8C C52C O52C 135.7(19) . .
O8C C52C H52C 112.2 . .
O52C C52C H52C 112.2 . .
O5C C53C O53C 174.9(19) . .
O5C C53C H53C 92.6 . .
O53C C53C H53C 92.6 . .
O1B C1D O2B 117.2(8) . .
O1B C1D C2D 122.8(8) . .
O2B C1D C2D 120.0(9) . .
O1B C1D Zr2B 58.9(4) . .
O2B C1D Zr2B 58.3(4) . .
C2D C1D Zr2B 178.2(8) . .
C7D C2D C3D 118.3(7) . .
C7D C2D C1D 121.9(8) . .
C3D C2D C1D 119.8(8) . .
C2D C3D C4D 122.0(7) . .
C2D C3D H3D 119.0 . .
C4D C3D H3D 119.0 . .
C3D C4D C5D 119.9(7) . .
C3D C4D H4D 120.0 . .
C5D C4D H4D 120.0 . .
C6D C5D C4D 118.0(7) . .
C6D C5D C20D 121.7(7) . .
C4D C5D C20D 120.2(7) . .
C5D C6D C7D 120.2(7) . .
C5D C6D H6D 119.9 . .
C7D C6D H6D 119.9 . .
C2D C7D C6D 121.5(7) . .
C2D C7D H7D 119.2 . .
C6D C7D H7D 119.2 . .
C9D C8D N6D 119.8(6) . .
C9D C8D C22D 125.4(6) . .
N6D C8D C22D 114.8(6) . .
C8D C9D C10D 121.1(7) . .
C8D C9D H9D 119.5 . .
C10D C9D H9D 119.5 . .
C11D C10D C9D 118.0(7) . .
C11D C10D H10D 121.0 . .
C9D C10D H10D 121.0 . .
C12D C11D C10D 120.0(7) . .
C12D C11D H11D 120.0 . .
C10D C11D H11D 120.0 . .
N6D C12D C11D 122.8(6) . .
N6D C12D H12D 118.6 . .
C11D C12D H12D 118.6 . .
N5D C13D C14D 122.8(7) . .
N5D C13D H13D 118.6 . .
C14D C13D H13D 118.6 . .
C15D C14D C13D 118.9(7) . .
C15D C14D H14D 120.6 . .
C13D C14D H14D 120.6 . .
C14D C15D C16D 118.0(8) . .
C14D C15D H15D 121.0 . .
C16D C15D H15D 121.0 . .
C17D C16D C15D 120.4(7) . .
C17D C16D H16D 119.8 . .
C15D C16D H16D 119.8 . .
C16D C17D N5D 122.4(6) . .
C16D C17D C18D 122.8(7) . .
N5D C17D C18D 114.8(6) . .
N4D C18D C19D 121.2(6) . .
N4D C18D C17D 112.1(6) . .
C19D C18D C17D 126.7(7) . .
C20D C19D C18D 118.6(6) . .
C20D C19D H19D 120.7 . .
C18D C19D H19D 120.7 . .
C21D C20D C19D 119.1(6) . .
C21D C20D C5D 122.5(7) . .
C19D C20D C5D 118.4(6) . .
C20D C21D C22D 120.4(6) . .
C20D C21D H21D 119.8 . .
C22D C21D H21D 119.8 . .
N4D C22D C21D 119.9(6) . .
N4D C22D C8D 112.7(6) . .
C21D C22D C8D 127.3(7) . .
C24D C23D N1D 122.7(6) . .
C24D C23D C37D 123.6(6) . .
N1D C23D C37D 113.6(6) . .
C23D C24D C25D 119.6(7) . .
C23D C24D H24D 120.2 . .
C25D C24D H24D 120.2 . .
C26D C25D C24D 118.5(8) . .
C26D C25D H25D 120.7 . .
C24D C25D H25D 120.7 . .
C25D C26D C27D 119.9(8) . .
C25D C26D H26D 120.0 . .
C27D C26D H26D 120.0 . .
N1D C27D C26D 122.7(7) . .
N1D C27D H27D 118.7 . .
C26D C27D H27D 118.7 . .
N3D C28D C29D 122.8(7) . .
N3D C28D H28D 118.6 . .
C29D C28D H28D 118.6 . .
C28D C29D C30D 119.4(7) . .
C28D C29D H29D 120.3 . .
C30D C29D H29D 120.3 . .
C31D C30D C29D 118.9(7) . .
C31D C30D H30D 120.6 . .
C29D C30D H30D 120.6 . .
C30D C31D C32D 120.5(7) . .
C30D C31D H31D 119.7 . .
C32D C31D H31D 119.7 . .
N3D C32D C31D 120.0(6) . .
N3D C32D C33D 114.0(6) . .
C31D C32D C33D 126.0(6) . .
N2D C33D C34D 121.2(6) . .
N2D C33D C32D 113.3(6) . .
C34D C33D C32D 125.5(6) . .
C33D C34D C35D 118.6(6) . .
C33D C34D H34D 120.7 . .
C35D C34D H34D 120.7 . .
C36D C35D C34D 118.3(6) . .
C36D C35D C38D 122.1(6) . .
C34D C35D C38D 119.6(6) . .
C35D C36D C37D 121.4(6) . .
C35D C36D H36D 119.3 . .
C37D C36D H36D 119.3 . .
N2D C37D C36D 118.7(6) . .
N2D C37D C23D 113.2(6) . .
C36D C37D C23D 128.1(6) . .
C43D C38D C39D 118.6(6) . .
C43D C38D C35D 118.9(6) . .
C39D C38D C35D 122.5(6) . .
C40D C39D C38D 119.0(7) . .
C40D C39D H39D 120.5 . .
C38D C39D H39D 120.5 . .
C39D C40D C41D 121.8(7) . .
C39D C40D H40D 119.1 . .
C41D C40D H40D 119.1 . .
C42D C41D C40D 118.6(6) . .
C42D C41D C44D 119.2(7) . .
C40D C41D C44D 122.1(7) . .
C41D C42D C43D 121.2(7) . .
C41D C42D H42D 119.4 . .
C43D C42D H42D 119.4 . .
C42D C43D C38D 120.8(7) . .
C42D C43D H43D 119.6 . .
C38D C43D H43D 119.6 . .
O2C C44D O3C 121.0(7) . .
O2C C44D C41D 118.7(8) . .
O3C C44D C41D 120.3(8) . .
O2C C44D Zr2C 59.6(4) . 1_655
O3C C44D Zr2C 61.4(4) . 1_655
C41D C44D Zr2C 177.7(6) . 1_655
O5B C45D O45D 137.0(17) . .
O5B C45D H45D 111.5 . .
O45D C45D H45D 111.5 . .
O7B C46D O46D 126.9(16) . .
O7B C46D H46D 116.5 . .
O46D C46D H46D 116.5 . .
O6B C47D O47D 162.0(17) . .
O6B C47D H47D 99.0 . .
O47D C47D H47D 99.0 . .
O8B C48D O48D 130.0(13) . .
O8B C48D H48D 115.0 . .
O48D C48D H48D 115.0 . .

loop_
_geom_bond_atom_site_label_1
_geom_bond_atom_site_label_2
_geom_bond_distance
_geom_bond_site_symmetry_2
Ru1A N1A 1.993(5) 2_656
Ru1A N1A 1.993(5) .
Ru1A N2A 2.061(6) 2_656
Ru1A N2A 2.061(6) .
Ru1A N3A 2.086(5) .
Ru1A N3A 2.086(5) 2_656
Ru1B N1B 1.985(5) 2_556
Ru1B N1B 1.985(5) .
Ru1B N2B 2.055(5) .
Ru1B N2B 2.055(5) 2_556
Ru1B N3B 2.066(6) 2_556
Ru1B N3B 2.066(6) .
Zr1A O5A 2.039(6) .
Zr1A O6A 2.069(6) .
Zr1A O8A 2.068(5) .
Zr1A O7A 2.076(5) .
Zr1A O2A 2.265(4) .
Zr1A O4A 2.303(4) .
Zr1A O3A 2.323(4) .
Zr1A O1A 2.369(4) .
Zr1A C1B 2.696(7) .
Zr1A C1A 2.698(6) .
O1A C1A 1.273(7) .
O2A C1A 1.263(7) .
O3A C1B 1.253(8) .
O4A C1B 1.274(7) .
O5A C23A 0.885(10) .
O6A C24A 1.196(10) .
O7A C25A 1.131(12) .
O8A C26A 1.129(10) .
O23A C23A 1.259(10) .
O24A C24A 1.222(10) .
O25A C25A 1.204(11) .
O26A C26A 1.185(9) .
N1A C8A 1.358(8) .
N1A C12A 1.360(8) .
N2A C18A 1.369(9) .
N2A C22A 1.375(8) .
N3A C17A 1.333(9) .
N3A C13A 1.390(8) .
N1B C10B 1.349(7) .
N1B C11B 1.363(7) .
N2B C16B 1.342(8) .
N2B C17B 1.393(8) .
N3B C18B 1.348(9) .
N3B C22B 1.358(8) .
C1A C4A 1.485(8) .
C2A C3A 1.402(8) .
C2A C7A 1.428(8) .
C2A H2A 0.9300 .
C3A C4A 1.378(8) .
C3A H3A 0.9300 .
C4A C5A 1.384(8) .
C5A C6A 1.375(8) .
C5A H5A 0.9300 .
C6A C7A 1.405(8) .
C6A H6A 0.9300 .
C7A C10A 1.481(9) .
C8A C9A 1.390(8) .
C8A C22A 1.485(9) .
C9A C10A 1.399(8) .
C9A H9A 0.9300 .
C10A C11A 1.359(8) .
C11A C12A 1.378(8) .
C11A H11A 0.9300 .
C12A C13A 1.472(9) .
C13A C14A 1.368(9) .
C14A C15A 1.357(10) .
C14A H14A 0.9300 .
C15A C16A 1.349(11) .
C15A H15A 0.9300 .
C16A C17A 1.355(11) .
C16A H16A 0.9300 .
C17A H17A 0.9300 .
C18A C19A 1.365(10) .
C18A H18A 0.9300 .
C19A C20A 1.390(11) .
C19A H19A 0.9300 .
C20A C21A 1.390(10) .
C20A H20A 0.9300 .
C21A C22A 1.380(9) .
C21A H21A 0.9300 .
C1B C2B 1.475(9) .
C2B C7B 1.377(8) .
C2B C3B 1.378(8) .
C3B C4B 1.376(9) .
C3B H3B 0.9300 .
C4B C5B 1.394(8) .
C4B H4B 0.9300 .
C5B C6B 1.393(8) .
C5B C8B 1.490(8) .
C6B C7B 1.366(8) .
C6B H6B 0.9300 .
C7B H7B 0.9300 .
C8B C9B 1.390(8) .
C8B C12B 1.399(9) .
C9B C10B 1.374(8) .
C9B H9B 0.9300 .
C10B C17B 1.469(9) .
C11B C12B 1.389(8) .
C11B C22B 1.449(9) .
C12B H12B 0.9300 .
C13B C17B 1.358(9) .
C13B C14B 1.383(10) .
C13B H13B 0.9300 .
C14B C15B 1.344(11) .
C14B H14B 0.9300 .
C15B C16B 1.374(10) .
C15B H15B 0.9300 .
C16B H16B 0.9300 .
C18B C19B 1.376(11) .
C18B H18B 0.9300 .
C19B C20B 1.384(12) .
C19B H19B 0.9300 .
C20B C21B 1.412(12) .
C20B H20B 0.9300 .
C21B C22B 1.353(9) .
C21B H21B 0.9300 .
C23A H23A 0.9300 .
C24A H24A 0.9300 .
C25A H25A 0.9300 .
C26A H26A 0.9300 .
Ru2A N4C 1.964(5) .
Ru2A N1C 1.972(5) .
Ru2A N3C 2.026(5) .
Ru2A N2C 2.051(5) .
Ru2A N5C 2.063(5) .
Ru2A N6C 2.071(5) .
Ru2B N4D 1.972(5) .
Ru2B N2D 1.980(5) .
Ru2B N1D 2.039(5) .
Ru2B N5D 2.047(5) .
Ru2B N3D 2.051(5) .
Ru2B N6D 2.070(5) .
Zr2B O5B 2.049(8) .
Zr2B O8B 2.072(7) .
Zr2B O7B 2.074(6) .
Zr2B O6B 2.086(7) .
Zr2B O3B 2.270(5) .
Zr2B O2B 2.284(5) .
Zr2B O1B 2.301(5) .
Zr2B O4B 2.307(5) .
Zr2B C49C 2.643(7) .
Zr2B C1D 2.680(8) .
Zr2C O8C 2.007(10) .
Zr2C O6C 2.038(9) .
Zr2C O7C 2.054(6) .
Zr2C O5C 2.072(7) .
Zr2C O2C 2.276(5) 1_455
Zr2C O1C 2.283(5) .
Zr2C O3C 2.315(5) 1_455
Zr2C O4C 2.324(5) .
Zr2C C44D 2.637(7) 1_455
Zr2C C22C 2.691(8) .
O1B C1D 1.211(9) .
O2B C1D 1.274(9) .
O3B C49C 1.253(8) .
O4B C49C 1.258(8) .
O5B C45D 1.082(16) .
O6B C47D 1.084(13) .
O7B C46D 1.173(11) .
O8B C48D 1.147(11) .
O45D C45D 1.224(14) .
O46D C46D 1.229(12) .
O47D C47D 1.139(13) .
O48D C48D 1.236(10) .
O1C C22C 1.248(9) .
O2C C44D 1.267(9) .
O3C C44D 1.274(9) .
O4C C22C 1.267(8) .
O5C C53C 0.957(12) .
O6C C50C 1.176(15) .
O7C C51C 1.210(10) .
O8C C52C 1.054(16) .
N1C C15C 1.344(7) .
N1C C11C 1.354(7) .
N2C C6C 1.344(7) .
N2C C10C 1.384(7) .
N3C C32C 1.358(8) .
N3C C28C 1.373(7) .
N4C C42C 1.358(7) .
N4C C38C 1.364(7) .
N5C C33C 1.334(7) .
N5C C37C 1.380(7) .
N6C C23C 1.348(7) .
N6C C27C 1.372(8) .
N1D C27D 1.357(8) .
N1D C23D 1.369(7) .
N2D C33D 1.327(7) .
N2D C37D 1.345(7) .
N3D C28D 1.346(8) .
N3D C32D 1.383(7) .
N4D C18D 1.330(8) .
N4D C22D 1.358(7) .
N5D C17D 1.356(8) .
N5D C13D 1.358(8) .
N6D C12D 1.330(8) .
N6D C8D 1.387(7) .
C6C C7C 1.378(8) .
C6C H6C 0.9300 .
C7C C8C 1.378(9) .
C7C H7C 0.9300 .
C8C C9C 1.403(9) .
C8C H8C 0.9300 .
C9C C10C 1.346(8) .
C9C H9C 0.9300 .
C10C C11C 1.475(9) .
C11C C12C 1.359(8) .
C12C C13C 1.393(9) .
C12C H12C 0.9300 .
C13C C14C 1.394(8) .
C13C C16C 1.482(9) .
C14C C15C 1.386(8) .
C14C H14C 0.9300 .
C15C C27C 1.478(8) .
C16C C21C 1.376(9) .
C16C C17C 1.405(9) .
C17C C18C 1.371(9) .
C17C H17C 0.9300 .
C18C C19C 1.358(9) .
C18C H18C 0.9300 .
C19C C20C 1.385(9) .
C19C C22C 1.460(10) .
C20C C21C 1.355(10) .
C20C H20C 0.9300 .
C21C H21C 0.9300 .
C23C C24C 1.357(9) .
C23C H23C 0.9300 .
C24C C25C 1.346(11) .
C24C H24C 0.9300 .
C25C C26C 1.409(10) .
C25C H25C 0.9300 .
C26C C27C 1.339(9) .
C26C H26C 0.9300 .
C28C C29C 1.389(8) .
C28C C42C 1.467(8) .
C29C C30C 1.372(9) .
C29C H29C 0.9300 .
C30C C31C 1.361(10) .
C30C H30C 0.9300 .
C31C C32C 1.341(9) .
C31C H31C 0.9300 .
C32C H32C 0.9300 .
C33C C34C 1.360(9) .
C33C H33C 0.9300 .
C34C C35C 1.352(10) .
C34C H34C 0.9300 .
C35C C36C 1.384(9) .
C35C H35C 0.9300 .
C36C C37C 1.340(8) .
C36C H36C 0.9300 .
C37C C38C 1.468(8) .
C38C C39C 1.387(8) .
C39C C40C 1.419(8) .
C39C H39C 0.9300 .
C40C C41C 1.383(8) .
C40C C43C 1.493(8) .
C41C C42C 1.374(8) .
C41C H41C 0.9300 .
C43C C44C 1.385(8) .
C43C C48C 1.397(8) .
C44C C45C 1.359(8) .
C44C H44C 0.9300 .
C45C C46C 1.377(9) .
C45C H45C 0.9300 .
C46C C47C 1.364(8) .
C46C C49C 1.501(9) .
C47C C48C 1.386(8) .
C47C H47C 0.9300 .
C48C H48C 0.9300 .
C50C O50C 1.216(12) .
C50C H50C 0.9300 .
C51C O51C 1.222(10) .
C51C H51C 0.9300 .
C52C O52C 1.288(14) .
C52C H52C 0.9300 .
C53C O53C 1.188(12) .
C53C H53C 0.9300 .
C1D C2D 1.469(10) .
C2D C7D 1.353(10) .
C2D C3D 1.372(10) .
C3D C4D 1.381(9) .
C3D H3D 0.9300 .
C4D C5D 1.402(9) .
C4D H4D 0.9300 .
C5D C6D 1.380(9) .
C5D C20D 1.479(9) .
C6D C7D 1.406(9) .
C6D H6D 0.9300 .
C7D H7D 0.9300 .
C8D C9D 1.348(8) .
C8D C22D 1.468(9) .
C9D C10D 1.388(10) .
C9D H9D 0.9300 .
C10D C11D 1.355(10) .
C10D H10D 0.9300 .
C11D C12D 1.355(9) .
C11D H11D 0.9300 .
C12D H12D 0.9300 .
C13D C14D 1.386(9) .
C13D H13D 0.9300 .
C14D C15D 1.375(11) .
C14D H14D 0.9300 .
C15D C16D 1.409(10) .
C15D H15D 0.9300 .
C16D C17D 1.346(9) .
C16D H16D 0.9300 .
C17D C18D 1.491(9) .
C18D C19D 1.397(8) .
C19D C20D 1.390(8) .
C19D H19D 0.9300 .
C20D C21D 1.374(9) .
C21D C22D 1.380(8) .
C21D H21D 0.9300 .
C23D C24D 1.363(8) .
C23D C37D 1.472(8) .
C24D C25D 1.400(9) .
C24D H24D 0.9300 .
C25D C26D 1.353(10) .
C25D H25D 0.9300 .
C26D C27D 1.388(9) .
C26D H26D 0.9300 .
C27D H27D 0.9300 .
C28D C29D 1.367(9) .
C28D H28D 0.9300 .
C29D C30D 1.380(10) .
C29D H29D 0.9300 .
C30D C31D 1.376(9) .
C30D H30D 0.9300 .
C31D C32D 1.383(8) .
C31D H31D 0.9300 .
C32D C33D 1.484(9) .
C33D C34D 1.391(8) .
C34D C35D 1.406(8) .
C34D H34D 0.9300 .
C35D C36D 1.363(8) .
C35D C38D 1.502(8) .
C36D C37D 1.397(8) .
C36D H36D 0.9300 .
C38D C43D 1.379(8) .
C38D C39D 1.416(8) .
C39D C40D 1.368(8) .
C39D H39D 0.9300 .
C40D C41D 1.390(9) .
C40D H40D 0.9300 .
C41D C42D 1.363(9) .
C41D C44D 1.510(9) .
C42D C43D 1.376(9) .
C42D H42D 0.9300 .
C43D H43D 0.9300 .
C45D H45D 0.9300 .
C46D H46D 0.9300 .
C47D H47D 0.9300 .
C48D H48D 0.9300 .
